data_4003254
loop_
_publ_author_name
'Turrina, Alessandro'
'Garcia, Raquel'
'Cox, Paul A.'
'Casci, John L.'
'Wright, Paul A.'

_publ_section_title
;
 Retrosynthetic Co-Templating Method for the Preparation of
 Silicoaluminophosphate Molecular Sieves
;
_journal_issue 14
_journal_name_full 'Chemistry of Materials'
_journal_page_first 4998
_journal_paper_doi 10.1021/acs.chemmater.6b01676
_journal_volume 28
_journal_year 2016
_chemical_formula_moiety 'C36.78 H79.38 Al24 N8.4 O16 P18 Si6'
_chemical_formula_sum 'C6.13 H13.23 Al4 N1.4 O16 P3 Si'
_chemical_formula_weight 591.53
_chemical_name_common 'SAPO-56 as-prepared dehydrated'
_space_group_IT_number 163
_space_group_name_Hall '-P 3 2c'
_space_group_name_H-M_alt 'P -3 1 c'
_symmetry_cell_setting trigonal
_symmetry_space_group_name_Hall '-P 3 2c'
_symmetry_space_group_name_H-M 'P -3 1 c'
_audit_creation_date 2015-02-28T15:21
_audit_creation_method 'from EXP file using GSAS2CIF'
_audit_update_record ' 2015-02-28T15:21  Initial CIF as created by GSAS2CIF'
_cell_angle_alpha 90.0
_cell_angle_beta 90.0
_cell_angle_gamma 120.0
_cell_formula_units_Z 6
_cell_length_a 13.61328(22)
_cell_length_b 13.61328
_cell_length_c 20.2490(4)
_cell_measurement_temperature 295
_cell_volume 3249.82(8)
_computing_structure_refinement GSAS
_diffrn_ambient_temperature 295
_diffrn_detector 'Linear PSD'
_diffrn_radiation_polarisn_ratio 0.55
_diffrn_radiation_probe x-ray
_diffrn_radiation_wavelength 1.54056
_diffrn_source X-ray
_exptl_absorpt_coefficient_mu 5.383
_exptl_absorpt_correction_T_max 1.00000
_exptl_absorpt_correction_T_min 1.00000
_exptl_absorpt_process_details
;   GSAS Absorption/surface roughness correction: function number 0
 No correction is applied.
;
_exptl_crystal_density_diffrn 1.814
_exptl_crystal_F_000 1793.0
_pd_block_id 2015-02-28T15:21|SAPO-56_(diDABCO-C4_trimethylamine)|A_Turrina|Stoe_STADI_P01
_pd_calc_method 'Rietveld Refinement'
_pd_char_colour white
_pd_instr_location ' ?'
_pd_meas_2theta_range_inc 0.01
_pd_meas_2theta_range_max 79.99
_pd_meas_2theta_range_min 3.0
_pd_meas_number_of_points 7700
_pd_phase_name 'from C:/gsas/PhD/SAPO-AFX/C4_as-prep_S763/afx_2.cif'
_pd_proc_2theta_range_inc 0.01
_pd_proc_2theta_range_max 79.99
_pd_proc_2theta_range_min 3.0
_pd_proc_info_datetime 2015-02-28T15:21:51
_pd_proc_info_excluded_regions ' ?'
_pd_proc_ls_background_function
;   GSAS Background function number 1 with 32 terms.
 Shifted Chebyshev function of 1st kind
      1:    337.483     2:   -170.567     3:    43.0267     4:    43.8301    
      5:   -42.1511     6:   -26.6014     7:    53.1610     8:   -38.9264    
      9:    11.3644    10:    19.8487    11:   -9.65191    12:   -6.88596    
     13:    16.4486    14:   -14.8627    15:    6.01565    16:    8.28143    
     17:   -8.80610    18:    1.13394    19:    4.56511    20:   -4.95535    
     21:    3.56579    22:    5.02007    23:   -3.42936    24:    2.04724    
     25:    1.14861    26:   -1.41488    27:    1.12026    28:    2.08710    
     29:   -5.11480    30:   0.908671    31:    1.23863    32:   -7.03196    
;
_pd_proc_ls_peak_cutoff 0.00100
_pd_proc_ls_profile_function
;
 CW Profile function number 4 with  16 terms
 Pseudovoigt profile coefficients as parameterized in
 P. Thompson, D.E. Cox & J.B. Hastings (1987). J. Appl. Cryst.,20,79-83.
 Asymmetry correction of L.W. Finger, D.E. Cox & A. P. Jephcoat (1994).
 J. Appl. Cryst.,27,892-900.
 Microstrain broadening by P.W. Stephens,  (1999). J. Appl. Cryst.,32,281-289.
 #1(GU)   =  256.408 #2(GV)   =   40.583 #3(GW)   =   25.662
 #4(GP)   =    0.000 #5(LX)   =    3.278 #6(ptec) =     0.00
 #7(trns) =     0.00 #8(shft) =  -2.8027 #9(sfec) =     0.00
 #10(S/L) =   0.0203 #11(H/L) =   0.0302 #12(eta) =   0.0000
 #13(S400 ) =  0.0E+00 #14(S004 ) =  1.2E-03
 #15(S202 ) =  1.6E-03 #16(S211 ) =  3.4E-03
 Peak tails are ignored  where the intensity is below 0.0010 times the peak
   Aniso. broadening axis   0.0   0.0   1.0
;
_pd_proc_ls_prof_R_factor 0.0432
_pd_proc_ls_prof_wR_expected 0.0434
_pd_proc_ls_prof_wR_factor 0.0577
_pd_proc_number_of_points 7700
_pd_spec_mounting ' ?'
_refine_ls_goodness_of_fit_all 1.36
_refine_ls_matrix_type full
_refine_ls_number_parameters 47
_refine_ls_number_restraints 16
_refine_ls_R_Fsqd_factor 0.12215
_refine_ls_shift/su_max 0.04
_refine_ls_shift/su_mean 0.01
_reflns_d_resolution_high 1.220
_reflns_d_resolution_low 11.789
_reflns_limit_h_max 9
_reflns_limit_h_min 0
_reflns_limit_k_max 5
_reflns_limit_k_min 0
_reflns_limit_l_max 16
_reflns_limit_l_min -16
_reflns_number_total 635
_cod_data_source_file cm6b01676_si_001.cif
_cod_data_source_block SAPO-56_as-prepared_publ
_cod_depositor_comments
;
The following automatic conversions were performed:

data item '_geom_angle_publ_flag' value 'N' was changed to 'n' in
accordance with the
/home/saulius/struct/COD-crude-data/automatic-downloads/DataCite-retrospective/ACS/depositions/lib/dictionaries/cif_core.dic
dictionary named 'cif_core.dic' version 2.4.2 last updated on
2011-04-26 (1107 times).

data item '_geom_bond_publ_flag' value 'N' was changed to 'n' in
accordance with the
/home/saulius/struct/COD-crude-data/automatic-downloads/DataCite-retrospective/ACS/depositions/lib/dictionaries/cif_core.dic
dictionary named 'cif_core.dic' version 2.4.2 last updated on
2011-04-26 (451 times).

Automatic conversion script
Id: cif_fix_values 6909 2019-04-08 15:41:33Z antanas 
;
_cod_original_cell_volume 3249.82(13)
_cod_original_formula_sum 'C6.13 H13.23 Al4 N1.40 O16 P3 Si1'
_cod_database_code 4003254
_gsas_exptl_extinct_corr_t_min 1.00000
_gsas_exptl_extinct_corr_t_max 1.00000

loop_
_symmetry_equiv_pos_site_id
_symmetry_equiv_pos_as_xyz
1 +x,+y,+z
2 -y,x-y,+z
3 y-x,-x,+z
4 +y,+x,+z+1/2
5 -x,y-x,+z+1/2
6 x-y,-y,+z+1/2
-1 -x,-y,-z
-2 +y,y-x,-z
-3 x-y,+x,-z
-4 -y,-x,-z+1/2
-5 +x,x-y,-z+1/2
-6 y-x,+y,-z+1/2

loop_
_atom_site_type_symbol
_atom_site_label
_atom_site_fract_x
_atom_site_fract_y
_atom_site_fract_z
_atom_site_occupancy
_atom_site_thermal_displace_type
_atom_site_U_iso_or_equiv
_atom_site_symmetry_multiplicity
Al Al1 0.9990(5) 0.7645(5) 0.5745(4) 1.0 Uiso 0.0144(4) 12
Al Al2 0.6683(5) 0.5718(5) 0.67624(35) 1.0 Uiso 0.0144(4) 12
C C1 -0.116 -0.034 0.7444 0.4830(26) Uiso 0.005 12
C C2 0.4692 0.7032 0.5169 0.3230(6) Uiso 0.005 12
C C3 0.2868 0.6791 0.4782 0.3230(6) Uiso 0.005 12
C C4 0.407 0.8361 0.5545 0.3230(6) Uiso 0.005 12
C C5 0.4085 0.6242 0.5815 0.3230(6) Uiso 0.005 12
N N1 0.0012 0.002 0.7233 0.1610(9) Uiso 0.005 12
N N3 0.3039 0.6313 0.6038 0.3230(6) Uiso 0.005 12
N N2 0.4048 0.7659 0.495 0.3230(6) Uiso 0.005 12
O O1 0.0099(11) 0.3230(8) 0.1214(6) 1.0 Uiso 0.0253(9) 12
O O2 0.9792(11) 0.6553(9) 0.6267(7) 1.0 Uiso 0.0253(9) 12
O O3 0.0956(4) 0.2014(5) 0.0907(4) 1.0 Uiso 0.0253(9) 12
O O4 0.2369(4) 0.4661(5) 0.1598(4) 1.0 Uiso 0.0253(9) 12
O O5 0.8806(5) 0.1300(5) 0.0922(4) 1.0 Uiso 0.0253(9) 12
O O6 0.3308(6) 0.3924(6) 0.24137(31) 1.0 Uiso 0.0253(9) 12
O O7 0.4488(5) 0.5433(5) 0.1583(5) 1.0 Uiso 0.0253(9) 12
O O8 -0.0032(18) 0.2643(11) 0.00799(34) 1.0 Uiso 0.0253(9) 12
P P1 -0.00015(34) 0.22635(34) 0.07835(34) 0.75 Uiso 0.0144(4) 12
P P2 0.33332(34) 0.44032(34) 0.17172(34) 0.75 Uiso 0.0144(4) 12
Si Si1 -0.00015(34) 0.22635(34) 0.07835(34) 0.25 Uiso 0.0144(4) 12
Si Si2 0.33332(34) 0.44032(34) 0.17172(34) 0.25 Uiso 0.0144(4) 12
H H1 -0.1444 0.0231 0.7241 0.4830(26) Uiso 0.005 12
H H2 -0.1228 -0.034 0.8001 0.4830(26) Uiso 0.005 12
C C6 0.2253 0.5979 0.5416 0.3230(6) Uiso 0.005 12
C C7 0.3441 0.7572 0.6187 0.3230(6) Uiso 0.005 12
C C8 0.2409 0.5548 0.6627 0.3230(6) Uiso 0.005 12
C C9 0.3099 0.5696 0.7282 0.3230(6) Uiso 0.005 12
H H4 0.4722 0.651 0.4748 0.3230(6) Uiso 0.005 12
H H5 0.5584 0.7632 0.5296 0.3230(6) Uiso 0.005 12
H H6 0.2822 0.6284 0.4333 0.3230(6) Uiso 0.005 12
H H7 0.2389 0.7218 0.4645 0.3230(6) Uiso 0.005 12
H H8 0.3645 0.8842 0.5405 0.3230(6) Uiso 0.005 12
H H9 0.4937 0.9009 0.5693 0.3230(6) Uiso 0.005 12
H H10 0.3862 0.5363 0.5693 0.3230(6) Uiso 0.005 12
H H11 0.4719 0.651 0.6228 0.3230(6) Uiso 0.005 12
H H12 0.1957 0.5094 0.526 0.3230(6) Uiso 0.005 12
H H13 0.1473 0.6007 0.5532 0.3230(6) Uiso 0.005 12
H H14 0.2726 0.7696 0.6333 0.3230(6) Uiso 0.005 12
H H15 0.4036 0.7896 0.6621 0.3230(6) Uiso 0.005 12
H H16 0.2016 0.4648 0.6469 0.3230(6) Uiso 0.005 12
H H17 0.1676 0.5656 0.6753 0.3230(6) Uiso 0.005 12
H H18 0.3695 0.5381 0.7193 0.3230(6) Uiso 0.005 12
H H19 0.3638 0.6597 0.7407 0.3230(6) Uiso 0.005 12
H H3 -0.1762 -0.1202 0.7264 0.4830(26) Uiso 0.005 12

loop_
_atom_type_symbol
_atom_type_number_in_cell
_atom_type_scat_dispersion_real
_atom_type_scat_dispersion_imag
_atom_type_scat_Cromer_Mann_a1
_atom_type_scat_Cromer_Mann_a2
_atom_type_scat_Cromer_Mann_a3
_atom_type_scat_Cromer_Mann_a4
_atom_type_scat_Cromer_Mann_b1
_atom_type_scat_Cromer_Mann_b2
_atom_type_scat_Cromer_Mann_b3
_atom_type_scat_Cromer_Mann_b4
_atom_type_scat_Cromer_Mann_c
_atom_type_scat_source
Al 24.0 0.000 0.000 6.42020 3.03870 1.90020 0.74260 1.59360 31.5472 1.96460 85.0886 1.11510 International_Tables_Vol_C
C 36.8 0.000 0.000 2.31000 20.8439 1.02000 10.2075 1.58860 0.56870 0.86500 51.6512 0.21560 International_Tables_Vol_C
N 9.683 0.000 0.000 12.2126 0.00570 3.13220 9.89330 2.01250 28.9975 1.16630 0.58260 -11.529 International_Tables_Vol_C
O 96.0 0.000 0.000 3.04850 13.2771 2.28680 5.70110 1.54630 0.32390 0.86700 32.9089 0.25080 International_Tables_Vol_C
P 18.0 0.000 0.000 6.43450 1.90670 4.17910 27.1570 1.78000 0.52600 1.49080 68.1645 1.11490 International_Tables_Vol_C
Si 6.0 0.000 0.000 6.29150 2.43860 3.03530 32.3337 1.98910 0.67850 1.54100 81.6937 1.14070 International_Tables_Vol_C
H 79.396 0.000 0.000 0.49300 10.5109 0.32291 26.1257 0.14019 3.14236 0.04081 57.7997 0.00304 International_Tables_Vol_C

loop_
_geom_angle_atom_site_label_1
_geom_angle_atom_site_label_2
_geom_angle_atom_site_label_3
_geom_angle
_geom_angle_site_symmetry_1
_geom_angle_site_symmetry_3
_geom_angle_publ_flag
O2 Al1 O3 108.5(8) 1_555 6_665 n
O2 Al1 O5 107.7(6) 1_555 4_655 n
O2 Al1 O8 113.6(6) 1_555 -5_666 n
O3 Al1 O5 109.0(4) 6_665 4_655 n
O3 Al1 O8 109.7(7) 6_665 -5_666 n
O5 Al1 O8 108.2(9) 4_655 -5_666 n
O1 Al2 O4 108.4(8) 6_665 6_665 n
O1 Al2 O6 114.0(6) 6_665 -1_666 n
O1 Al2 O7 109.5(6) 6_665 4_555 n
O4 Al2 O6 111.8(5) 6_665 -1_666 n
O4 Al2 O7 102.7(4) 6_665 4_555 n
O6 Al2 O7 109.8(6) -1_666 4_555 n
C1 C1 N1 84.15570(30) -5_557 1_555 n
C1 C1 N1 83.41270(30) -5_557 2_555 n
C1 C1 N1 82.67380(30) -5_557 3_555 n
C1 C1 N1 69.91260(30) -5_557 -4_557 n
C1 C1 N1 69.80320(30) -5_557 -5_557 n
C1 C1 N1 71.14080(30) -5_557 -6_557 n
C1 C1 H1 161.9831 -5_557 1_555 n
C1 C1 H2 73.2531(5) -5_557 1_555 n
C1 C1 H2 71.3573(12) -5_557 -5_557 n
C1 C1 H3 56.9719(6) -5_557 1_555 n
C1 C1 H3 84.4673(6) -5_557 -5_557 n
N1 C1 N1 1.0291 1_555 2_555 n
N1 C1 N1 1.5803 1_555 3_555 n
N1 C1 N1 42.1096(10) 1_555 -4_557 n
N1 C1 N1 41.4851(10) 1_555 -5_557 n
N1 C1 N1 41.6743(10) 1_555 -6_557 n
N1 C1 H1 110.9840(5) 1_555 1_555 n
N1 C1 H2 111.26560(30) 1_555 1_555 n
N1 C1 H2 73.1744(4) 1_555 -5_557 n
N1 C1 H3 111.1773(4) 1_555 1_555 n
N1 C1 H3 157.10271(30) 1_555 -5_557 n
N1 C1 N1 0.0 2_555 3_555 n
N1 C1 N1 42.4717(10) 2_555 -4_557 n
N1 C1 N1 41.8405(10) 2_555 -5_557 n
N1 C1 N1 42.0653(10) 2_555 -6_557 n
N1 C1 H1 111.5891(5) 2_555 1_555 n
N1 C1 H2 111.66830(30) 2_555 1_555 n
N1 C1 H2 72.2707(4) 2_555 -5_557 n
N1 C1 H3 110.1567(4) 2_555 1_555 n
N1 C1 H3 157.33630(30) 2_555 -5_557 n
N1 C1 N1 42.0407(10) 3_555 -4_557 n
N1 C1 N1 41.4054(10) 3_555 -5_557 n
N1 C1 N1 41.6535(10) 3_555 -6_557 n
N1 C1 H1 112.3452(5) 3_555 1_555 n
N1 C1 H2 111.25100(30) 3_555 1_555 n
N1 C1 H2 72.2046(4) 3_555 -5_557 n
N1 C1 H3 109.8184(4) 3_555 1_555 n
N1 C1 H3 156.80220(30) 3_555 -5_557 n
N1 C1 N1 0.0 -4_557 -5_557 n
N1 C1 N1 1.2378 -4_557 -6_557 n
N1 C1 H1 127.84700(20) -4_557 1_555 n
N1 C1 H2 69.2140(7) -4_557 1_555 n
N1 C1 H2 105.4586(7) -4_557 -5_557 n
N1 C1 H3 123.81150(20) -4_557 1_555 n
N1 C1 H3 115.0762(13) -4_557 -5_557 n
N1 C1 N1 1.4355 -5_557 -6_557 n
N1 C1 H1 127.99560(20) -5_557 1_555 n
N1 C1 H2 69.8533(7) -5_557 1_555 n
N1 C1 H2 104.8093(7) -5_557 -5_557 n
N1 C1 H3 123.48190(20) -5_557 1_555 n
N1 C1 H3 115.6888(13) -5_557 -5_557 n
N1 C1 H1 126.63030(20) -6_557 1_555 n
N1 C1 H2 69.6030(7) -6_557 1_555 n
N1 C1 H2 105.8754(7) -6_557 -5_557 n
N1 C1 H3 124.91690(20) -6_557 1_555 n
N1 C1 H3 115.5686(13) -6_557 -5_557 n
H1 C1 H2 108.2449(6) 1_555 1_555 n
H1 C1 H2 102.8791(12) 1_555 -5_557 n
H1 C1 H3 106.8377(5) 1_555 1_555 n
H1 C1 H3 84.3322(8) 1_555 -5_557 n
H2 C1 H2 143.6394(7) 1_555 -5_557 n
H2 C1 H3 108.1597(5) 1_555 1_555 n
H2 C1 H3 46.1854(6) 1_555 -5_557 n
H2 C1 H3 43.271 -5_557 1_555 n
H2 C1 H3 121.3184(8) -5_557 -5_557 n
H3 C1 H3 78.5486(8) 1_555 -5_557 n
C3 C2 C4 118.0499(5) 3_565 3_565 n
C3 C2 C5 111.3671(9) 3_565 1_555 n
C3 C2 N2 27.96860(10) 3_565 1_555 n
C3 C2 N2 61.00910(20) 3_565 3_565 n
C3 C2 C6 92.0632(8) 3_565 2_665 n
C3 C2 H4 84.2563(12) 3_565 1_555 n
C3 C2 H5 132.3773 3_565 1_555 n
C3 C2 H7 49.1744(6) 3_565 3_565 n
C3 C2 H8 149.8979 3_565 3_565 n
C3 C2 H12 158.279 3_565 2_665 n
C4 C2 C5 30.00500(10) 3_565 1_555 n
C4 C2 N2 131.19769(10) 3_565 1_555 n
C4 C2 N2 60.0315(8) 3_565 3_565 n
C4 C2 C6 28.95820(20) 3_565 2_665 n
C4 C2 H4 82.2114(13) 3_565 1_555 n
C4 C2 H5 109.4740(5) 3_565 1_555 n
C4 C2 H7 153.3805 3_565 3_565 n
C4 C2 H8 43.26750(10) 3_565 3_565 n
C4 C2 H12 49.51350(20) 3_565 2_665 n
C5 C2 N2 110.48720(30) 1_555 1_555 n
C5 C2 N2 70.9441(11) 1_555 3_565 n
C5 C2 C6 26.69140(10) 1_555 2_665 n
C5 C2 H4 110.9783(13) 1_555 1_555 n
C5 C2 H5 107.9686(9) 1_555 1_555 n
C5 C2 H7 160.28360(30) 1_555 3_565 n
C5 C2 H8 64.52430(30) 1_555 3_565 n
C5 C2 H12 67.1698(5) 1_555 2_665 n
N2 C2 N2 84.85170(20) 1_555 3_565 n
N2 C2 C6 102.24950(30) 1_555 2_665 n
N2 C2 H4 109.7473(10) 1_555 1_555 n
N2 C2 H5 111.86000(10) 1_555 1_555 n
N2 C2 H7 51.4324 1_555 3_565 n
N2 C2 H8 174.4651 1_555 3_565 n
N2 C2 H12 173.46950(10) 1_555 2_665 n
N2 C2 C6 44.2540(10) 3_565 2_665 n
N2 C2 H4 59.73940(20) 3_565 1_555 n
N2 C2 H5 161.6785 3_565 1_555 n
N2 C2 H7 97.1859(9) 3_565 3_565 n
N2 C2 H8 91.04360(30) 3_565 3_565 n
N2 C2 H12 99.76290(30) 3_565 2_665 n
C6 C2 H4 91.5732(10) 2_665 1_555 n
C6 C2 H5 132.8527(8) 2_665 1_555 n
C6 C2 H7 138.88220(20) 2_665 3_565 n
C6 C2 H8 72.21700(30) 2_665 3_565 n
C6 C2 H12 78.3189(4) 2_665 2_665 n
H4 C2 H5 105.70110(30) 1_555 1_555 n
H4 C2 H7 73.7419(14) 1_555 3_565 n
H4 C2 H8 71.0688(11) 1_555 3_565 n
H4 C2 H12 76.6780(11) 1_555 2_665 n
H5 C2 H7 88.2651(6) 1_555 3_565 n
H5 C2 H8 72.73280(20) 1_555 3_565 n
H5 C2 H12 64.26910(20) 1_555 2_665 n
H7 C2 H8 133.0651 3_565 3_565 n
H7 C2 H12 131.73030(10) 3_565 2_665 n
H8 C2 H12 8.7695 3_565 2_665 n
C2 C3 C3 138.2312(6) 2_665 2_665 n
C2 C3 C3 94.5064 2_665 3_565 n
C2 C3 N2 65.11800(20) 2_665 1_555 n
C2 C3 N2 90.9648(8) 2_665 2_665 n
C2 C3 C6 86.0097(13) 2_665 1_555 n
C2 C3 C6 37.9550(4) 2_665 3_565 n
C2 C3 H4 41.6842(7) 2_665 2_665 n
C2 C3 H6 160.9521 2_665 1_555 n
C2 C3 H6 136.4698(4) 2_665 2_665 n
C2 C3 H6 108.2085(10) 2_665 3_565 n
C2 C3 H7 61.1980(8) 2_665 1_555 n
C3 C3 C3 60.0 2_665 3_565 n
C3 C3 N2 86.8423 2_665 1_555 n
C3 C3 N2 91.4012 2_665 2_665 n
C3 C3 C6 74.96890(30) 2_665 1_555 n
C3 C3 C6 101.64050(20) 2_665 3_565 n
C3 C3 H4 135.6012 2_665 2_665 n
C3 C3 H6 57.2702(6) 2_665 1_555 n
C3 C3 H6 43.2804(5) 2_665 2_665 n
C3 C3 H6 84.75210(10) 2_665 3_565 n
C3 C3 H7 160.29410(30) 2_665 1_555 n
C3 C3 N2 29.64920(10) 3_565 1_555 n
C3 C3 N2 141.1733(4) 3_565 2_665 n
C3 C3 C6 110.6292(4) 3_565 1_555 n
C3 C3 C6 61.6491(4) 3_565 3_565 n
C3 C3 H4 75.6627 3_565 2_665 n
C3 C3 H6 85.98850(10) 3_565 1_555 n
C3 C3 H6 44.6390(5) 3_565 2_665 n
C3 C3 H6 55.0209(7) 3_565 3_565 n
C3 C3 H7 131.71880(10) 3_565 1_555 n
N2 C3 N2 139.0400(10) 1_555 2_665 n
N2 C3 C6 110.1978(10) 1_555 1_555 n
N2 C3 C6 36.86250(30) 1_555 3_565 n
N2 C3 H4 50.95520(10) 1_555 2_665 n
N2 C3 H6 112.38270(20) 1_555 1_555 n
N2 C3 H6 72.3976(6) 1_555 2_665 n
N2 C3 H6 65.4143(11) 1_555 3_565 n
N2 C3 H7 109.15260(10) 1_555 1_555 n
N2 C3 C6 31.48610(10) 2_665 1_555 n
N2 C3 C6 104.4740(13) 2_665 3_565 n
N2 C3 H4 128.31450(20) 2_665 2_665 n
N2 C3 H6 100.5852(9) 2_665 1_555 n
N2 C3 H6 129.1314(4) 2_665 2_665 n
N2 C3 H6 155.12230(10) 2_665 3_565 n
N2 C3 H7 83.9416(4) 2_665 1_555 n
C6 C3 C6 81.6425(15) 1_555 3_565 n
C6 C3 H4 127.3260(6) 1_555 2_665 n
C6 C3 H6 111.6768(13) 1_555 1_555 n
C6 C3 H6 118.2466(7) 1_555 2_665 n
C6 C3 H6 159.56709(30) 1_555 3_565 n
C6 C3 H7 108.49990(30) 1_555 1_555 n
C6 C3 H4 54.6161(7) 3_565 2_665 n
C6 C3 H6 147.6317(5) 3_565 1_555 n
C6 C3 H6 106.2523(9) 3_565 2_665 n
C6 C3 H6 100.3729(14) 3_565 3_565 n
C6 C3 H7 98.0630(4) 3_565 1_555 n
H4 C3 H6 120.9836(7) 2_665 1_555 n
H4 C3 H6 102.53840(20) 2_665 2_665 n
H4 C3 H6 66.89760(30) 2_665 3_565 n
H4 C3 H7 58.2738 2_665 1_555 n
H6 C3 H6 41.3823(4) 1_555 2_665 n
H6 C3 H6 56.9322(10) 1_555 3_565 n
H6 C3 H7 104.7009(9) 1_555 1_555 n
H6 C3 H6 41.5036(4) 2_665 3_565 n
H6 C3 H7 129.4917(10) 2_665 1_555 n
H6 C3 H7 91.4427(6) 3_565 1_555 n
C2 C4 C5 82.5439(11) 2_665 2_665 n
C2 C4 N2 60.5254(6) 2_665 1_555 n
C2 C4 C6 43.60350(20) 2_665 3_565 n
C2 C4 C7 87.5574(13) 2_665 1_555 n
C2 C4 H8 66.35180(20) 2_665 1_555 n
C2 C4 H9 164.29880(20) 2_665 1_555 n
C2 C4 H10 156.32970(10) 2_665 2_665 n
C2 C4 H11 94.9295(12) 2_665 2_665 n
C2 C4 H12 17.17610(10) 2_665 3_565 n
C2 C4 H13 142.8608(6) 2_665 3_565 n
C5 C4 N2 98.4843(14) 2_665 1_555 n
C5 C4 C6 61.4903(12) 2_665 3_565 n
C5 C4 C7 13.93130(10) 2_665 1_555 n
C5 C4 H8 118.62790(20) 2_665 1_555 n
C5 C4 H9 113.0642(9) 2_665 1_555 n
C5 C4 H10 88.5708(8) 2_665 2_665 n
C5 C4 H11 44.3134(6) 2_665 2_665 n
C5 C4 H12 90.5830(9) 2_665 3_565 n
C5 C4 H13 112.03530(20) 2_665 3_565 n
N2 C4 C6 40.89290(10) 1_555 3_565 n
N2 C4 C7 112.1454(13) 1_555 1_555 n
N2 C4 H8 108.3980(10) 1_555 1_555 n
N2 C4 H9 113.09280(30) 1_555 1_555 n
N2 C4 H10 99.5302(8) 1_555 2_665 n
N2 C4 H11 140.1921(7) 1_555 2_665 n
N2 C4 H12 73.8963(8) 1_555 3_565 n
N2 C4 H13 83.0922 1_555 3_565 n
C6 C4 C7 73.8418(12) 3_565 1_555 n
C6 C4 H8 109.9386(4) 3_565 1_555 n
C6 C4 H9 141.70740(10) 3_565 1_555 n
C6 C4 H10 113.16230(30) 3_565 2_665 n
C6 C4 H11 99.4589(7) 3_565 2_665 n
C6 C4 H12 60.68480(30) 3_565 3_565 n
C6 C4 H13 112.08380(10) 3_565 3_565 n
C7 C4 H8 109.67290(30) 1_555 1_555 n
C7 C4 H9 108.0224(10) 1_555 1_555 n
C7 C4 H10 88.9889(9) 1_555 2_665 n
C7 C4 H11 30.4689(6) 1_555 2_665 n
C7 C4 H12 91.8191(11) 1_555 3_565 n
C7 C4 H13 114.96580(30) 1_555 3_565 n
H8 C4 H9 105.25930(20) 1_555 1_555 n
H8 C4 H10 136.32220(10) 1_555 2_665 n
H8 C4 H11 85.7317(8) 1_555 2_665 n
H8 C4 H12 49.40150(10) 1_555 3_565 n
H8 C4 H13 124.93840(10) 1_555 3_565 n
H9 C4 H10 31.42200(10) 1_555 2_665 n
H9 C4 H11 97.6869(9) 1_555 2_665 n
H9 C4 H12 152.9778 1_555 3_565 n
H9 C4 H13 31.07140(30) 1_555 3_565 n
H10 C4 H11 93.8810(12) 2_665 2_665 n
H10 C4 H12 173.1748 2_665 3_565 n
H10 C4 H13 26.9043(6) 2_665 3_565 n
H11 C4 H12 90.2347(12) 2_665 3_565 n
H11 C4 H13 119.6980(5) 2_665 3_565 n
H12 C4 H13 149.9689(7) 3_565 3_565 n
C2 C5 C4 67.4511(11) 1_555 3_565 n
C2 C5 N3 111.87810(30) 1_555 1_555 n
C2 C5 N3 99.6567(8) 1_555 2_665 n
C2 C5 C6 37.2017(7) 1_555 2_665 n
C2 C5 C7 119.2542(12) 1_555 3_565 n
C2 C5 C8 119.5430(13) 1_555 2_665 n
C2 C5 H8 53.2606(5) 1_555 3_565 n
C2 C5 H9 106.4202(7) 1_555 3_565 n
C2 C5 H10 107.9895(9) 1_555 1_555 n
C2 C5 H11 109.2114(13) 1_555 1_555 n
C2 C5 H12 17.34570(30) 1_555 2_665 n
C2 C5 H13 89.5790(12) 1_555 2_665 n
C2 C5 H14 91.9598(15) 1_555 3_565 n
C2 C5 H15 155.3210(4) 1_555 3_565 n
C4 C5 N3 142.23599(10) 3_565 1_555 n
C4 C5 N3 161.56560(20) 3_565 2_665 n
C4 C5 C6 56.1381(9) 3_565 2_665 n
C4 C5 C7 152.66690(30) 3_565 3_565 n
C4 C5 C8 139.6297(6) 3_565 2_665 n
C4 C5 H8 35.66150(30) 3_565 3_565 n
C4 C5 H9 38.9858(4) 3_565 3_565 n
C4 C5 H10 43.34040(10) 3_565 1_555 n
C4 C5 H11 104.9174(11) 3_565 1_555 n
C4 C5 H12 56.4145(8) 3_565 2_665 n
C4 C5 H13 26.51690(20) 3_565 2_665 n
C4 C5 H14 123.9503(7) 3_565 3_565 n
C4 C5 H15 127.1603(9) 3_565 3_565 n
N3 C5 N3 28.78280(10) 1_555 2_665 n
N3 C5 C6 99.2043(6) 1_555 2_665 n
N3 C5 C7 63.07500(20) 1_555 3_565 n
N3 C5 C8 75.6492(5) 1_555 2_665 n
N3 C5 H8 164.92731(20) 1_555 3_565 n
N3 C5 H9 123.73290(10) 1_555 3_565 n
N3 C5 H10 111.76880(10) 1_555 1_555 n
N3 C5 H11 110.1892(11) 1_555 1_555 n
N3 C5 H12 129.10159(10) 1_555 2_665 n
N3 C5 H13 121.50290(20) 1_555 2_665 n
N3 C5 H14 93.6245(6) 1_555 3_565 n
N3 C5 H15 69.96060(30) 1_555 3_565 n
N3 C5 C6 105.5539(8) 2_665 2_665 n
N3 C5 C7 44.93600(10) 2_665 3_565 n
N3 C5 C8 57.7506(4) 2_665 2_665 n
N3 C5 H8 145.14270(20) 2_665 3_565 n
N3 C5 H9 150.03490(10) 2_665 3_565 n
N3 C5 H10 139.8911 2_665 1_555 n
N3 C5 H11 91.5776(9) 2_665 1_555 n
N3 C5 H12 113.9169(5) 2_665 2_665 n
N3 C5 H13 149.92120(10) 2_665 2_665 n
N3 C5 H14 67.5299(5) 2_665 3_565 n
N3 C5 H15 69.8692(6) 2_665 3_565 n
C6 C5 C7 145.9296(8) 2_665 3_565 n
C6 C5 C8 153.0076(6) 2_665 2_665 n
C6 C5 H8 67.5297(8) 2_665 3_565 n
C6 C5 H9 87.3181(4) 2_665 3_565 n
C6 C5 H10 81.8172(4) 2_665 1_555 n
C6 C5 H11 143.5776(6) 2_665 1_555 n
C6 C5 H12 45.7727(8) 2_665 2_665 n
C6 C5 H13 65.8601(8) 2_665 2_665 n
C6 C5 H14 128.5619(7) 2_665 3_565 n
C6 C5 H15 165.4493(4) 2_665 3_565 n
C7 C5 C8 13.04470(30) 3_565 2_665 n
C7 C5 H8 123.9969(6) 3_565 3_565 n
C7 C5 H9 126.7358(4) 3_565 3_565 n
C7 C5 H10 130.89540(30) 3_565 1_555 n
C7 C5 H11 47.9059(9) 3_565 1_555 n
C7 C5 H12 121.7467(11) 3_565 2_665 n
C7 C5 H13 148.0074 3_565 2_665 n
C7 C5 H14 35.7249(4) 3_565 3_565 n
C7 C5 H15 37.9431(9) 3_565 3_565 n
C8 C5 H8 112.6696(8) 2_665 3_565 n
C8 C5 H9 117.85970(20) 2_665 3_565 n
C8 C5 H10 124.92220(20) 2_665 1_555 n
C8 C5 H11 34.9207(6) 2_665 1_555 n
C8 C5 H12 117.5753(12) 2_665 2_665 n
C8 C5 H13 139.52721(20) 2_665 2_665 n
C8 C5 H14 28.95220(20) 2_665 3_565 n
C8 C5 H15 35.8627(9) 2_665 3_565 n
H8 C5 H9 64.73780(10) 3_565 3_565 n
H8 C5 H10 74.54030(20) 3_565 1_555 n
H8 C5 H11 79.9686(13) 3_565 1_555 n
H8 C5 H12 36.21180(20) 3_565 2_665 n
H8 C5 H13 60.9028(4) 3_565 2_665 n
H8 C5 H14 89.7327(9) 3_565 3_565 n
H8 C5 H15 124.3314(5) 3_565 3_565 n
H9 C5 H10 13.948 3_565 1_555 n
H9 C5 H11 93.52470(30) 3_565 1_555 n
H9 C5 H12 94.5745(4) 3_565 2_665 n
H9 C5 H13 21.6873(4) 3_565 2_665 n
H9 C5 H14 124.91540(10) 3_565 3_565 n
H9 C5 H15 90.8397(4) 3_565 3_565 n
H10 C5 H11 105.57190(30) 1_555 1_555 n
H10 C5 H12 99.5229(7) 1_555 2_665 n
H10 C5 H13 18.42200(30) 1_555 2_665 n
H10 C5 H14 137.51180(10) 1_555 3_565 n
H10 C5 H15 93.0469(6) 1_555 3_565 n
H11 C5 H12 97.9745(14) 1_555 2_665 n
H11 C5 H13 112.4305(7) 1_555 2_665 n
H11 C5 H14 32.0155(4) 1_555 3_565 n
H11 C5 H15 50.9360(10) 1_555 3_565 n
H12 C5 H13 81.6011(9) 2_665 2_665 n
H12 C5 H14 88.6233(14) 2_665 3_565 n
H12 C5 H15 148.7656(5) 2_665 3_565 n
H13 C5 H14 141.21440(30) 2_665 3_565 n
H13 C5 H15 110.7924(9) 2_665 3_565 n
H14 C5 H15 63.4755(10) 3_565 3_565 n
C1 N1 C1 110.6163(4) 1_555 2_555 n
C1 N1 C1 112.6920(4) 1_555 3_555 n
C1 N1 C1 86.10040(30) 1_555 -4_556 n
C1 N1 C1 26.0411 1_555 -5_556 n
C1 N1 C1 126.1722(7) 1_555 -6_556 n
C1 N1 N1 39.20950(20) 1_555 2_555 n
C1 N1 N1 95.7108 1_555 3_555 n
C1 N1 N1 71.5120(4) 1_555 -4_557 n
C1 N1 N1 73.6537(4) 1_555 -5_557 n
C1 N1 N1 72.9295(4) 1_555 -6_557 n
C1 N1 H2 97.52220(20) 1_555 -4_557 n
C1 N1 H2 43.6492(6) 1_555 -5_557 n
C1 N1 H2 147.64900(10) 1_555 -6_557 n
C1 N1 C1 112.4176(4) 2_555 3_555 n
C1 N1 C1 127.6574(8) 2_555 -4_556 n
C1 N1 C1 84.62590(30) 2_555 -5_556 n
C1 N1 C1 26.1854 2_555 -6_556 n
C1 N1 N1 82.7089 2_555 2_555 n
C1 N1 N1 27.69190(20) 2_555 3_555 n
C1 N1 N1 72.7063(4) 2_555 -4_557 n
C1 N1 N1 71.3172(4) 2_555 -5_557 n
C1 N1 N1 73.4660(4) 2_555 -6_557 n
C1 N1 H2 150.39600(10) 2_555 -4_557 n
C1 N1 H2 95.65700(20) 2_555 -5_557 n
C1 N1 H2 43.8451(6) 2_555 -6_557 n
C1 N1 C1 26.6747 3_555 -4_556 n
C1 N1 C1 127.5824(8) 3_555 -5_556 n
C1 N1 C1 86.30960(30) 3_555 -6_556 n
C1 N1 N1 151.55200(20) 3_555 2_555 n
C1 N1 N1 139.76151(20) 3_555 3_555 n
C1 N1 N1 75.0402(5) 3_555 -4_557 n
C1 N1 N1 74.2947(5) 3_555 -5_557 n
C1 N1 N1 72.8943(4) 3_555 -6_557 n
C1 N1 H2 44.7542(7) 3_555 -4_557 n
C1 N1 H2 150.01830(10) 3_555 -5_557 n
C1 N1 H2 97.75890(20) 3_555 -6_557 n
C1 N1 C1 103.6460(7) -4_556 -5_556 n
C1 N1 C1 104.2507(7) -4_556 -6_556 n
C1 N1 N1 125.22490(20) -4_557 2_555 n
C1 N1 N1 153.0413(5) -4_557 3_555 n
C1 N1 N1 66.3784(6) -4_557 -4_557 n
C1 N1 N1 66.6421(6) -4_557 -5_557 n
C1 N1 N1 64.6340(6) -4_557 -6_557 n
C1 N1 H2 43.1417(10) -4_557 -4_557 n
C1 N1 H2 125.10940(20) -4_557 -5_557 n
C1 N1 H2 124.24330(20) -4_557 -6_557 n
C1 N1 C1 102.5345(7) -5_556 -6_556 n
C1 N1 N1 26.2774(5) -5_557 2_555 n
C1 N1 N1 71.31980(10) -5_557 3_555 n
C1 N1 N1 63.1192(5) -5_557 -4_557 n
C1 N1 N1 64.8612(6) -5_557 -5_557 n
C1 N1 N1 65.1286(6) -5_557 -6_557 n
C1 N1 H2 123.42020(20) -5_557 -4_557 n
C1 N1 H2 42.0578(10) -5_557 -5_557 n
C1 N1 H2 123.53800(20) -5_557 -6_557 n
C1 N1 N1 107.24480(10) -6_557 2_555 n
C1 N1 N1 53.53740(20) -6_557 3_555 n
C1 N1 N1 65.6402(6) -6_557 -4_557 n
C1 N1 N1 63.6400(5) -6_557 -5_557 n
C1 N1 N1 65.3962(6) -6_557 -6_557 n
C1 N1 H2 126.17220(20) -6_557 -4_557 n
C1 N1 H2 121.67520(20) -6_557 -5_557 n
C1 N1 H2 42.4342(10) -6_557 -6_557 n
N1 N1 N1 60.0 2_555 3_555 n
N1 N1 N1 87.70810(10) 2_555 -4_557 n
N1 N1 N1 89.1979 2_555 -5_557 n
N1 N1 N1 89.828 2_555 -6_557 n
N1 N1 H2 126.46600(10) 2_555 -4_557 n
N1 N1 H2 19.2498(4) 2_555 -5_557 n
N1 N1 H2 109.1642 2_555 -6_557 n
N1 N1 N1 88.6251 3_555 -4_557 n
N1 N1 N1 87.99440(10) 3_555 -5_557 n
N1 N1 N1 90.1146 3_555 -6_557 n
N1 N1 H2 160.2480(4) 3_555 -4_557 n
N1 N1 H2 69.43280(10) 3_555 -5_557 n
N1 N1 H2 52.32880(10) 3_555 -6_557 n
N1 N1 N1 2.17690(10) -4_557 -5_557 n
N1 N1 N1 2.17720(10) -4_557 -6_557 n
N1 N1 H2 109.4628(4) -4_557 -4_557 n
N1 N1 H2 105.1536(5) -4_557 -5_557 n
N1 N1 H2 108.0691(4) -4_557 -6_557 n
N1 N1 N1 2.17750(10) -5_557 -6_557 n
N1 N1 H2 109.7802(4) -5_557 -4_557 n
N1 N1 H2 106.8498(4) -5_557 -5_557 n
N1 N1 H2 106.0742(5) -5_557 -6_557 n
N1 N1 H2 107.7591(4) -6_557 -4_557 n
N1 N1 H2 107.1790(4) -6_557 -5_557 n
N1 N1 H2 107.8193(4) -6_557 -6_557 n
H2 N1 H2 111.4661(4) -4_557 -5_557 n
H2 N1 H2 112.2267(4) -4_557 -6_557 n
H2 N1 H2 110.1622(4) -5_557 -6_557 n
C5 N3 C5 130.0177(8) 1_555 3_565 n
C5 N3 N3 44.95980(10) 1_555 2_665 n
C5 N3 N3 101.7204 1_555 3_565 n
C5 N3 C6 105.3436(10) 1_555 1_555 n
C5 N3 C7 107.48690(10) 1_555 1_555 n
C5 N3 C7 134.73511(10) 1_555 2_665 n
C5 N3 C7 33.4118(7) 1_555 3_565 n
C5 N3 C8 113.93700(30) 1_555 1_555 n
C5 N3 H11 128.05009(10) 1_555 3_565 n
C5 N3 H14 97.54930(30) 1_555 2_665 n
C5 N3 N3 153.7201(5) 3_565 2_665 n
C5 N3 N3 106.25740(10) 3_565 3_565 n
C5 N3 C6 30.14260(20) 3_565 1_555 n
C5 N3 C7 108.08370(10) 3_565 1_555 n
C5 N3 C7 48.7136(10) 3_565 2_665 n
C5 N3 C7 162.57010(10) 3_565 3_565 n
C5 N3 C8 83.4688(11) 3_565 1_555 n
C5 N3 H11 43.9264(7) 3_565 3_565 n
C5 N3 H14 72.4503(6) 3_565 2_665 n
N3 N3 N3 60.0 2_665 3_565 n
N3 N3 C6 125.2048(7) 2_665 1_555 n
N3 N3 C7 63.3395 2_665 1_555 n
N3 N3 C7 157.2638(5) 2_665 2_665 n
N3 N3 C7 29.24310(10) 2_665 3_565 n
N3 N3 C8 122.7648(6) 2_665 1_555 n
N3 N3 H11 162.04111(30) 2_665 3_565 n
N3 N3 H14 130.11490(20) 2_665 2_665 n
N3 N3 C6 99.44430(20) 3_565 1_555 n
N3 N3 C7 11.58650(30) 3_565 1_555 n
N3 N3 C7 122.70080(10) 3_565 2_665 n
N3 N3 C7 86.6936 3_565 3_565 n
N3 N3 C8 123.1418(6) 3_565 1_555 n
N3 N3 H11 130.22510(10) 3_565 3_565 n
N3 N3 H14 154.6346(4) 3_565 2_665 n
C6 N3 C7 106.89580(20) 1_555 1_555 n
C6 N3 C7 77.4955(12) 1_555 2_665 n
C6 N3 C7 137.8233(4) 1_555 3_565 n
C6 N3 C8 111.0782(13) 1_555 1_555 n
C6 N3 H11 70.7864(10) 1_555 3_565 n
C6 N3 H14 91.1101(9) 1_555 2_665 n
C7 N3 C7 114.8477(4) 1_555 2_665 n
C7 N3 C7 86.97330(10) 1_555 3_565 n
C7 N3 C8 111.6563(9) 1_555 1_555 n
C7 N3 H11 123.49160(30) 1_555 3_565 n
C7 N3 H14 143.4333(7) 1_555 2_665 n
C7 N3 C7 133.0744(6) 2_665 3_565 n
C7 N3 C8 34.86790(10) 2_665 1_555 n
C7 N3 H11 10.08670(10) 2_665 3_565 n
C7 N3 H14 37.52380(10) 2_665 2_665 n
C7 N3 C8 99.3926(7) 3_565 1_555 n
C7 N3 H11 133.8158(4) 3_565 3_565 n
C7 N3 H14 100.88650(30) 3_565 2_665 n
C8 N3 H11 40.32660(30) 1_555 3_565 n
C8 N3 H14 32.03790(20) 1_555 2_665 n
H11 N3 H14 33.71 3_565 2_665 n
C2 N2 C2 135.8117(6) 1_555 2_665 n
C2 N2 C3 108.07350(10) 1_555 1_555 n
C2 N2 C3 61.0666(7) 1_555 3_565 n
C2 N2 C4 106.0695(10) 1_555 1_555 n
C2 N2 C6 100.5828(10) 1_555 3_565 n
C2 N2 H4 179.0995 1_555 2_665 n
C2 N2 H6 109.26750(30) 1_555 3_565 n
C2 N2 H7 52.5552(9) 1_555 3_565 n
C2 N2 H13 93.3239(7) 1_555 3_565 n
C2 N2 C3 53.8729(4) 2_665 1_555 n
C2 N2 C3 112.38850(30) 2_665 3_565 n
C2 N2 C4 59.44310(20) 2_665 1_555 n
C2 N2 C6 45.64650(20) 2_665 3_565 n
C2 N2 H4 45.0106(6) 2_665 2_665 n
C2 N2 H6 86.4718(8) 2_665 3_565 n
C2 N2 H7 167.12601(20) 2_665 3_565 n
C2 N2 H13 79.9302(5) 2_665 3_565 n
C3 N2 C3 58.94970(10) 1_555 3_565 n
C3 N2 C4 110.73980(20) 1_555 1_555 n
C3 N2 C6 87.1548(7) 1_555 3_565 n
C3 N2 H4 72.07240(10) 1_555 2_665 n
C3 N2 H6 46.35150(30) 1_555 3_565 n
C3 N2 H7 116.9347(6) 1_555 3_565 n
C3 N2 H13 131.05330(10) 1_555 3_565 n
C3 N2 C4 154.15530(10) 3_565 1_555 n
C3 N2 C6 127.5921(4) 3_565 3_565 n
C3 N2 H4 118.5113(7) 3_565 2_665 n
C3 N2 H6 49.6280(4) 3_565 3_565 n
C3 N2 H7 60.6872(4) 3_565 3_565 n
C3 N2 H13 153.3262 3_565 3_565 n
C4 N2 C6 28.0937(5) 1_555 3_565 n
C4 N2 H4 74.6427(10) 1_555 2_665 n
C4 N2 H6 142.7034(7) 1_555 3_565 n
C4 N2 H7 131.7464(4) 1_555 3_565 n
C4 N2 H13 20.64870(30) 1_555 3_565 n
C6 N2 H4 80.3067(10) 3_565 2_665 n
C6 N2 H6 130.1860(11) 3_565 3_565 n
C6 N2 H7 147.1924 3_565 3_565 n
C6 N2 H13 45.0727(8) 3_565 3_565 n
H4 N2 H6 70.1551(4) 2_665 3_565 n
H4 N2 H7 126.5601(9) 2_665 3_565 n
H4 N2 H13 87.2006(7) 2_665 3_565 n
H6 N2 H7 80.9188(11) 3_565 3_565 n
H6 N2 H13 156.9999(4) 3_565 3_565 n
H7 N2 H13 111.0977(7) 3_565 3_565 n
Al2 O1 P1 144.2(12) 6_564 1_555 n
Al2 O1 Si1 144.2(12) 6_564 1_555 n
P1 O1 Si1 0.0 1_555 1_555 n
Al1 O2 P2 144.3(12) 1_555 6_665 n
Al1 O2 Si2 144.3(12) 1_555 6_665 n
P2 O2 Si2 0.0 6_665 6_665 n
Al1 O3 P1 148.0(5) 6_564 1_555 n
Al1 O3 Si1 148.0(5) 6_564 1_555 n
P1 O3 Si1 0.0 1_555 1_555 n
Al2 O4 P2 146.7(5) 6_564 1_555 n
Al2 O4 Si2 146.7(5) 6_564 1_555 n
P2 O4 Si2 0.0 1_555 1_555 n
Al1 O5 P1 152.2(6) 4_544 1_655 n
Al1 O5 Si1 152.2(6) 4_544 1_655 n
P1 O5 Si1 0.0 1_655 1_655 n
Al2 O6 P2 139.7(6) -1_666 1_555 n
Al2 O6 Si2 139.7(6) -1_666 1_555 n
P2 O6 Si2 0.0 1_555 1_555 n
Al2 O7 P2 156.6(7) 4_554 1_555 n
Al2 O7 Si2 156.6(7) 4_554 1_555 n
P2 O7 Si2 0.0 1_555 1_555 n
Al1 O8 P1 145.1(6) -5_456 1_555 n
Al1 O8 Si1 145.1(6) -5_456 1_555 n
P1 O8 Si1 0.0 1_555 1_555 n
O1 P1 O3 112.4(10) 1_555 1_555 n
O1 P1 O5 103.6(5) 1_555 1_455 n
O1 P1 O8 104.4(6) 1_555 1_555 n
O3 P1 O5 116.21(34) 1_555 1_455 n
O3 P1 O8 113.6(7) 1_555 1_555 n
O5 P1 O8 105.5(10) 1_455 1_555 n
O2 P2 O4 112.3(9) 6_564 1_555 n
O2 P2 O6 102.0(6) 6_564 1_555 n
O2 P2 O7 106.5(5) 6_564 1_555 n
O4 P2 O6 113.4(4) 1_555 1_555 n
O4 P2 O7 111.68(27) 1_555 1_555 n
O6 P2 O7 110.3(7) 1_555 1_555 n
O1 Si1 O3 112.4(10) 1_555 1_555 n
O1 Si1 O5 103.6(5) 1_555 1_455 n
O1 Si1 O8 104.4(6) 1_555 1_555 n
O3 Si1 O5 116.21(34) 1_555 1_455 n
O3 Si1 O8 113.6(7) 1_555 1_555 n
O5 Si1 O8 105.5(10) 1_455 1_555 n
O2 Si2 O4 112.3(9) 6_564 1_555 n
O2 Si2 O6 102.0(6) 6_564 1_555 n
O2 Si2 O7 106.5(5) 6_564 1_555 n
O4 Si2 O6 113.4(4) 1_555 1_555 n
O4 Si2 O7 111.68(27) 1_555 1_555 n
O6 Si2 O7 110.3(7) 1_555 1_555 n
C1 H1 H3 42.39250(10) 1_555 -5_557 n
C1 H2 C1 35.3896(7) 1_555 -5_556 n
C1 H2 N1 67.64440(30) 1_555 -4_557 n
C1 H2 N1 68.08900(30) 1_555 -5_557 n
C1 H2 N1 67.96290(30) 1_555 -6_557 n
C1 H2 H3 54.0077(9) 1_555 -5_557 n
C1 H2 N1 62.97510(30) -5_557 -4_557 n
C1 H2 N1 63.17650(30) -5_557 -5_557 n
C1 H2 N1 63.95040(30) -5_557 -6_557 n
C1 H2 H3 65.8458(10) -5_557 -5_557 n
N1 H2 N1 0.0 -4_557 -5_557 n
N1 H2 N1 1.2051 -4_557 -6_557 n
N1 H2 H3 121.2721(12) -4_557 -5_557 n
N1 H2 N1 1.403 -5_557 -6_557 n
N1 H2 H3 121.6859(12) -5_557 -5_557 n
N1 H2 H3 121.7120(12) -6_557 -5_557 n
C2 C6 C3 88.4467(10) 3_565 1_555 n
C2 C6 C3 49.9818(4) 3_565 2_665 n
C2 C6 C4 107.43830(30) 3_565 2_665 n
C2 C6 C5 116.1069(6) 3_565 3_565 n
C2 C6 N3 105.4006(8) 3_565 1_555 n
C2 C6 N2 90.0995(12) 3_565 2_665 n
C2 C6 C7 106.4906(9) 3_565 2_665 n
C2 C6 H4 44.84140(20) 3_565 3_565 n
C2 C6 H8 65.30220(10) 3_565 2_665 n
C2 C6 H10 140.32829(20) 3_565 3_565 n
C2 C6 H12 25.5816 3_565 1_555 n
C2 C6 H13 129.01540(10) 3_565 1_555 n
C3 C6 C3 43.3820(7) 1_555 2_665 n
C3 C6 C4 131.16080(10) 1_555 2_665 n
C3 C6 C5 148.7017(6) 1_555 3_565 n
C3 C6 N3 113.1262(13) 1_555 1_555 n
C3 C6 N2 20.9219(4) 1_555 2_665 n
C3 C6 C7 141.7045(7) 1_555 2_665 n
C3 C6 H4 69.6480(14) 1_555 3_565 n
C3 C6 H8 126.4011(7) 1_555 2_665 n
C3 C6 H10 114.5384(6) 1_555 3_565 n
C3 C6 H12 107.3174(10) 1_555 1_555 n
C3 C6 H13 108.71370(20) 1_555 1_555 n
C3 C6 C4 148.78360(20) 2_665 2_665 n
C3 C6 C5 142.3595(6) 2_665 3_565 n
C3 C6 N3 100.9521(14) 2_665 1_555 n
C3 C6 N2 55.9827(10) 2_665 2_665 n
C3 C6 C7 124.9277(10) 2_665 2_665 n
C3 C6 H4 59.3685(10) 2_665 3_565 n
C3 C6 H8 110.84510(30) 2_665 2_665 n
C3 C6 H10 156.85170(10) 2_665 3_565 n
C3 C6 H12 74.4219(4) 2_665 1_555 n
C3 C6 H13 145.7309(4) 2_665 1_555 n
C4 C6 C5 62.37160(30) 2_665 3_565 n
C4 C6 N3 106.6428(12) 2_665 1_555 n
C4 C6 N2 111.0134(4) 2_665 2_665 n
C4 C6 C7 78.5340(7) 2_665 2_665 n
C4 C6 H4 89.4690(9) 2_665 3_565 n
C4 C6 H8 42.15290(20) 2_665 2_665 n
C4 C6 H10 33.11400(10) 2_665 3_565 n
C4 C6 H12 81.95850(30) 2_665 1_555 n
C4 C6 H13 27.6922 2_665 1_555 n
C5 C6 N3 44.3035(9) 3_565 1_555 n
C5 C6 N2 153.7854(6) 3_565 2_665 n
C5 C6 C7 17.4407(4) 3_565 2_665 n
C5 C6 H4 141.4720(8) 3_565 3_565 n
C5 C6 H8 83.33350(20) 3_565 2_665 n
C5 C6 H10 58.9466(5) 3_565 3_565 n
C5 C6 H12 102.3773(5) 3_565 1_555 n
C5 C6 H13 71.84140(20) 3_565 1_555 n
N3 C6 N2 132.4211(9) 1_555 2_665 n
N3 C6 C7 29.4042(5) 1_555 2_665 n
N3 C6 H4 150.0318(5) 1_555 3_565 n
N3 C6 H8 118.4576(5) 1_555 2_665 n
N3 C6 H10 94.9803(12) 1_555 3_565 n
N3 C6 H12 111.66690(30) 1_555 1_555 n
N3 C6 H13 110.3310(9) 1_555 1_555 n
N2 C6 C7 157.7936(5) 2_665 2_665 n
N2 C6 H4 58.1264(12) 2_665 3_565 n
N2 C6 H8 108.9483(4) 2_665 2_665 n
N2 C6 H10 100.8767(9) 2_665 3_565 n
N2 C6 H12 101.5566(10) 2_665 1_555 n
N2 C6 H13 91.6192(5) 2_665 1_555 n
C7 C6 H4 143.8004(8) 2_665 3_565 n
C7 C6 H8 91.6461 2_665 2_665 n
C7 C6 H10 75.9029(9) 2_665 3_565 n
C7 C6 H12 99.6049(6) 2_665 1_555 n
C7 C6 H13 89.2224(6) 2_665 1_555 n
H4 C6 H8 58.6497(6) 3_565 2_665 n
H4 C6 H10 111.2473(7) 3_565 3_565 n
H4 C6 H12 44.52440(20) 3_565 1_555 n
H4 C6 H13 95.7477(4) 3_565 1_555 n
H8 C6 H10 75.09300(10) 2_665 3_565 n
H8 C6 H12 39.94730(10) 2_665 1_555 n
H8 C6 H13 66.078 2_665 1_555 n
H10 C6 H12 115.01600(20) 3_565 1_555 n
H10 C6 H13 15.56550(20) 3_565 1_555 n
H12 C6 H13 105.32900(10) 1_555 1_555 n
C4 C7 C5 13.40190(20) 1_555 2_665 n
C4 C7 N3 110.6710(9) 1_555 1_555 n
C4 C7 N3 96.2299(6) 1_555 2_665 n
C4 C7 N3 99.5662(11) 1_555 3_565 n
C4 C7 C6 27.6243(5) 1_555 3_565 n
C4 C7 C8 142.2891(7) 1_555 3_565 n
C4 C7 H11 69.7663(6) 1_555 2_665 n
C4 C7 H14 108.93310(30) 1_555 1_555 n
C4 C7 H15 109.0630(13) 1_555 1_555 n
C4 C7 H16 106.5890(6) 1_555 3_565 n
C4 C7 H17 104.4039(15) 1_555 3_565 n
C5 C7 N3 97.4108(7) 2_665 1_555 n
C5 C7 N3 83.5132(4) 2_665 2_665 n
C5 C7 N3 86.3504(9) 2_665 3_565 n
C5 C7 C6 16.62960(30) 2_665 3_565 n
C5 C7 C8 155.6836(5) 2_665 3_565 n
C5 C7 H11 83.0593(4) 2_665 2_665 n
C5 C7 H14 117.50410(10) 2_665 1_555 n
C5 C7 H15 114.2079(13) 2_665 1_555 n
C5 C7 H16 117.3047(4) 2_665 3_565 n
C5 C7 H17 114.7850(13) 2_665 3_565 n
N3 C7 N3 29.9668 1_555 2_665 n
N3 C7 N3 11.14960(20) 1_555 3_565 n
N3 C7 C6 84.2355(4) 1_555 3_565 n
N3 C7 C8 106.50090(20) 1_555 3_565 n
N3 C7 H11 164.8457 1_555 2_665 n
N3 C7 H14 111.71540(10) 1_555 1_555 n
N3 C7 H15 111.92960(10) 1_555 1_555 n
N3 C7 H16 122.93060(10) 1_555 3_565 n
N3 C7 H17 134.66270(30) 1_555 3_565 n
N3 C7 N3 28.056 2_665 3_565 n
N3 C7 C6 76.66010(30) 2_665 3_565 n
N3 C7 C8 119.72920(10) 2_665 3_565 n
N3 C7 H11 162.43600(10) 2_665 2_665 n
N3 C7 H14 141.39900(10) 2_665 1_555 n
N3 C7 H15 94.0253(4) 2_665 1_555 n
N3 C7 H16 151.679 2_665 3_565 n
N3 C7 H17 120.4455 2_665 3_565 n
N3 C7 C6 73.1003(7) 3_565 3_565 n
N3 C7 C8 117.3989(4) 3_565 3_565 n
N3 C7 H11 160.26939(30) 3_565 2_665 n
N3 C7 H14 116.26640(20) 3_565 1_555 n
N3 C7 H15 118.3473(4) 3_565 1_555 n
N3 C7 H16 128.29590(20) 3_565 3_565 n
N3 C7 H17 143.1647 3_565 3_565 n
C6 C7 C8 162.0903(4) 3_565 3_565 n
C6 C7 H11 93.13190(20) 3_565 2_665 n
C6 C7 H14 113.85220(20) 3_565 1_555 n
C6 C7 H15 129.1492(10) 3_565 1_555 n
C6 C7 H16 117.5807(4) 3_565 3_565 n
C6 C7 H17 131.3361(10) 3_565 3_565 n
C8 C7 H11 72.71120(10) 3_565 2_665 n
C8 C7 H14 49.15360(20) 3_565 1_555 n
C8 C7 H15 60.8078(12) 3_565 1_555 n
C8 C7 H16 44.5562 3_565 3_565 n
C8 C7 H17 49.1201(10) 3_565 3_565 n
H11 C7 H14 55.8512 2_665 1_555 n
H11 C7 H15 81.26130(10) 2_665 1_555 n
H11 C7 H16 45.88500(10) 2_665 3_565 n
H11 C7 H17 56.50080(30) 2_665 3_565 n
H14 C7 H15 104.2985(9) 1_555 1_555 n
H14 C7 H16 12.3619 1_555 3_565 n
H14 C7 H17 81.7262(5) 1_555 3_565 n
H15 C7 H16 94.1221(9) 1_555 3_565 n
H15 C7 H17 26.4392(4) 1_555 3_565 n
H16 C7 H17 70.2557(5) 3_565 3_565 n
C5 C8 N3 38.7807(7) 3_565 1_555 n
C5 C8 C7 11.27170(20) 3_565 2_665 n
C5 C8 C9 156.2651(5) 3_565 1_555 n
C5 C8 H11 36.1854(6) 3_565 3_565 n
C5 C8 H14 68.0809(12) 3_565 2_665 n
C5 C8 H15 65.3713(5) 3_565 2_665 n
C5 C8 H16 89.3999(8) 3_565 1_555 n
C5 C8 H17 82.2048(8) 3_565 1_555 n
N3 C8 C7 27.7333(5) 1_555 2_665 n
N3 C8 C9 118.1559(12) 1_555 1_555 n
N3 C8 H11 74.0999(13) 1_555 3_565 n
N3 C8 H14 80.1677(13) 1_555 2_665 n
N3 C8 H15 77.09020(20) 1_555 2_665 n
N3 C8 H16 108.8168(11) 1_555 1_555 n
N3 C8 H17 108.89970(20) 1_555 1_555 n
C7 C8 C9 145.0456(7) 2_665 1_555 n
C7 C8 H11 47.4036(8) 2_665 3_565 n
C7 C8 H14 72.6208(13) 2_665 2_665 n
C7 C8 H15 65.9519(5) 2_665 2_665 n
C7 C8 H16 96.8852(10) 2_665 1_555 n
C7 C8 H17 88.5733(7) 2_665 1_555 n
C9 C8 H11 167.54840(10) 1_555 3_565 n
C9 C8 H14 121.2983(9) 1_555 2_665 n
C9 C8 H15 109.9882(4) 1_555 2_665 n
C9 C8 H16 108.0816(4) 1_555 1_555 n
C9 C8 H17 107.8937(10) 1_555 1_555 n
H11 C8 H14 56.0064(8) 3_565 2_665 n
H11 C8 H15 73.65400(20) 3_565 2_665 n
H11 C8 H16 63.43300(20) 3_565 1_555 n
H11 C8 H17 67.5919(9) 3_565 1_555 n
H14 C8 H15 128.6967(6) 2_665 2_665 n
H14 C8 H16 28.83490(30) 2_665 1_555 n
H14 C8 H17 117.80970(10) 2_665 1_555 n
H15 C8 H16 132.04311(10) 2_665 1_555 n
H15 C8 H17 36.18830(10) 2_665 1_555 n
H16 C8 H17 104.09080(20) 1_555 1_555 n
C8 C9 C9 109.8268(14) 1_555 -6_557 n
C8 C9 H15 66.8589(14) 1_555 3_565 n
C8 C9 H18 108.5841(8) 1_555 1_555 n
C8 C9 H19 111.01710(20) 1_555 1_555 n
C8 C9 H19 94.13910(30) 1_555 2_665 n
C8 C9 H19 87.6669(7) 1_555 3_565 n
C8 C9 H19 126.1935(8) 1_555 -4_667 n
C8 C9 H19 98.5651(9) 1_555 -6_557 n
C9 C9 H15 167.60770(20) -6_557 3_565 n
C9 C9 H18 134.1661(4) -6_557 1_555 n
C9 C9 H19 83.3927(4) -6_557 1_555 n
C9 C9 H19 72.45200(10) -6_557 2_665 n
C9 C9 H19 55.3973 -6_557 3_565 n
C9 C9 H19 58.7771(8) -6_557 -4_667 n
C9 C9 H19 47.78540(30) -6_557 -6_557 n
H15 C9 H18 56.05260(20) 3_565 1_555 n
H15 C9 H19 86.7867(6) 3_565 1_555 n
H15 C9 H19 95.60510(30) 3_565 2_665 n
H15 C9 H19 112.21060(20) 3_565 3_565 n
H15 C9 H19 112.6740(10) 3_565 -4_667 n
H15 C9 H19 120.0258(5) 3_565 -6_557 n
H18 C9 H19 105.10350(10) 1_555 1_555 n
H18 C9 H19 128.1509 1_555 2_665 n
H18 C9 H19 149.5667 1_555 3_565 n
H18 C9 H19 113.58200(10) 1_555 -4_667 n
H18 C9 H19 144.87540(10) 1_555 -6_557 n
H19 C9 H19 24.0297 1_555 2_665 n
H19 C9 H19 44.46380(10) 1_555 3_565 n
H19 C9 H19 26.6923(4) 1_555 -4_667 n
H19 C9 H19 42.63520(10) 1_555 -6_557 n
H19 C9 H19 22.019 2_665 3_565 n
H19 C9 H19 32.8093(4) 2_665 -4_667 n
H19 C9 H19 24.97510(20) 2_665 -6_557 n
H19 C9 H19 40.52160(10) 3_565 -4_667 n
H19 C9 H19 11.49920(20) 3_565 -6_557 n
H19 C9 H19 31.73190(10) -4_667 -6_557 n
C2 H4 C3 54.0594(5) 1_555 3_565 n
C2 H4 N2 75.2501(4) 1_555 3_565 n
C2 H4 C6 43.5853(8) 1_555 2_665 n
C2 H4 H7 58.0480(9) 1_555 3_565 n
C2 H4 H8 65.2610(13) 1_555 3_565 n
C2 H4 H12 25.1896(4) 1_555 2_665 n
C3 H4 N2 56.9725 3_565 3_565 n
C3 H4 C6 66.0154(4) 3_565 2_665 n
C3 H4 H7 40.47920(10) 3_565 3_565 n
C3 H4 H8 117.1074(7) 3_565 3_565 n
C3 H4 H12 78.91360(10) 3_565 2_665 n
N2 H4 C6 41.56690(20) 3_565 2_665 n
N2 H4 H7 97.39180(10) 3_565 3_565 n
N2 H4 H8 95.0938(9) 3_565 3_565 n
N2 H4 H12 84.8083(7) 3_565 2_665 n
C6 H4 H7 94.08370(30) 2_665 3_565 n
C6 H4 H8 59.2510(13) 2_665 3_565 n
C6 H4 H12 44.0733(9) 2_665 2_665 n
H7 H4 H8 115.79030(10) 3_565 3_565 n
H7 H4 H12 78.6600(7) 3_565 2_665 n
H8 H4 H12 40.3287(9) 3_565 2_665 n
C2 H5 H8 64.80030(20) 1_555 3_565 n
C2 H5 H12 26.30240(10) 1_555 2_665 n
H8 H5 H12 38.53220(10) 3_565 2_665 n
C3 H6 C3 67.7090(13) 1_555 2_665 n
C3 H6 C3 50.7311(6) 1_555 3_565 n
C3 H6 N2 29.7869(6) 1_555 2_665 n
C3 H6 H6 95.44910(10) 1_555 2_665 n
C3 H6 H6 62.9253(5) 1_555 3_565 n
C3 H6 C3 50.6089(6) 2_665 3_565 n
C3 H6 N2 68.2342(14) 2_665 2_665 n
C3 H6 H6 60.1425(5) 2_665 2_665 n
C3 H6 H6 93.74010(10) 2_665 3_565 n
C3 H6 N2 75.5923(11) 3_565 2_665 n
C3 H6 H6 44.7563(5) 3_565 2_665 n
C3 H6 H6 43.1686(5) 3_565 3_565 n
N2 H6 H6 117.2453(6) 2_665 2_665 n
N2 H6 H6 92.1952 2_665 3_565 n
H6 H6 H6 60.0 2_665 3_565 n
C2 H7 C3 69.62770(20) 2_665 1_555 n
C2 H7 N2 76.0124(9) 2_665 2_665 n
C2 H7 H4 48.2100(5) 2_665 2_665 n
C3 H7 N2 35.3712 1_555 2_665 n
C3 H7 H4 81.24700(10) 1_555 2_665 n
N2 H7 H4 109.4401(4) 2_665 2_665 n
C2 H8 C4 70.3806(4) 2_665 1_555 n
C2 H8 C5 62.2151(8) 2_665 2_665 n
C2 H8 C6 42.48080(20) 2_665 3_565 n
C2 H8 H4 43.67020(10) 2_665 2_665 n
C2 H8 H5 42.4669 2_665 2_665 n
C2 H8 H12 4.2824 2_665 3_565 n
C2 H8 H13 84.07930(20) 2_665 3_565 n
C4 H8 C5 25.71070(10) 1_555 2_665 n
C4 H8 C6 27.90860(20) 1_555 3_565 n
C4 H8 H4 81.8465(8) 1_555 2_665 n
C4 H8 H5 106.63410(10) 1_555 2_665 n
C4 H8 H12 73.29410(30) 1_555 3_565 n
C4 H8 H13 17.723 1_555 3_565 n
C5 H8 C6 29.1368(6) 2_665 3_565 n
C5 H8 H4 91.0754(13) 2_665 2_665 n
C5 H8 H5 87.61290(20) 2_665 2_665 n
C5 H8 H12 63.4458(7) 2_665 3_565 n
C5 H8 H13 42.35240(10) 2_665 3_565 n
C6 H8 H4 62.0992(6) 3_565 2_665 n
C6 H8 H5 80.9364 3_565 2_665 n
C6 H8 H12 45.49890(10) 3_565 3_565 n
C6 H8 H13 42.5971 3_565 3_565 n
H4 H8 H5 69.8672 2_665 2_665 n
H4 H8 H12 46.44500(10) 2_665 3_565 n
H4 H8 H13 83.9107(6) 2_665 3_565 n
H5 H8 H12 38.3384 2_665 3_565 n
H5 H8 H13 123.3274 2_665 3_565 n
H12 H8 H13 87.54410(20) 3_565 3_565 n
C4 H9 C5 27.9501(5) 1_555 2_665 n
C4 H9 H10 40.88980(10) 1_555 2_665 n
C4 H9 H13 24.4794 1_555 3_565 n
C5 H9 H10 26.15770(10) 2_665 2_665 n
C5 H9 H13 38.0247(8) 2_665 3_565 n
H10 H9 H13 31.7701(5) 2_665 3_565 n
C4 H10 C5 48.0888(6) 3_565 1_555 n
C4 H10 C6 33.72360(20) 3_565 2_665 n
C4 H10 H9 107.68830(10) 3_565 3_565 n
C4 H10 H13 43.5738 3_565 2_665 n
C5 H10 C6 39.2362(9) 1_555 2_665 n
C5 H10 H9 139.89450(10) 1_555 3_565 n
C5 H10 H13 88.0925(6) 1_555 2_665 n
C6 H10 H9 138.45370(30) 2_665 3_565 n
C6 H10 H13 54.5919(4) 2_665 2_665 n
H9 H10 H13 87.37350(10) 3_565 2_665 n
C4 H11 C5 30.7692(5) 3_565 1_555 n
C4 H11 N3 75.04170(30) 3_565 2_665 n
C4 H11 C7 79.76480(10) 3_565 3_565 n
C4 H11 C8 139.4815(7) 3_565 2_665 n
C4 H11 H14 126.74990(20) 3_565 3_565 n
C4 H11 H15 104.6633(12) 3_565 3_565 n
C4 H11 H16 142.095 3_565 2_665 n
C4 H11 H17 123.2493(13) 3_565 2_665 n
C5 H11 N3 44.49600(20) 1_555 2_665 n
C5 H11 C7 49.0348(4) 1_555 3_565 n
C5 H11 C8 108.8939(12) 1_555 2_665 n
C5 H11 H14 108.78460(20) 1_555 3_565 n
C5 H11 H15 86.8205(15) 1_555 3_565 n
C5 H11 H16 134.84731(20) 1_555 2_665 n
C5 H11 H17 115.2490(12) 1_555 2_665 n
N3 H11 C7 9.64390(20) 2_665 3_565 n
N3 H11 C8 65.5735(10) 2_665 2_665 n
N3 H11 H14 73.85450(20) 2_665 3_565 n
N3 H11 H15 68.5613(7) 2_665 3_565 n
N3 H11 H16 101.11650(20) 2_665 2_665 n
N3 H11 H17 98.1735(5) 2_665 2_665 n
C7 H11 C8 59.8852(7) 3_565 2_665 n
C7 H11 H14 76.62820(10) 3_565 3_565 n
C7 H11 H15 58.9670(6) 3_565 3_565 n
C7 H11 H16 102.70050(10) 3_565 2_665 n
C7 H11 H17 88.55310(30) 3_565 2_665 n
C8 H11 H14 50.58570(10) 2_665 3_565 n
C8 H11 H15 52.6796(7) 2_665 3_565 n
C8 H11 H16 59.1899(4) 2_665 2_665 n
C8 H11 H17 56.9528(10) 2_665 2_665 n
H14 H11 H15 102.6734(6) 3_565 3_565 n
H14 H11 H16 27.7104 3_565 2_665 n
H14 H11 H17 103.1786(9) 3_565 2_665 n
H15 H11 H16 108.8200(11) 3_565 2_665 n
H15 H11 H17 31.07870(30) 3_565 2_665 n
H16 H11 H17 94.6512(12) 2_665 2_665 n
C2 H12 C4 113.31050(30) 3_565 2_665 n
C2 H12 C5 95.4846(7) 3_565 3_565 n
C2 H12 C6 76.0996(4) 3_565 1_555 n
C2 H12 H4 78.1324(8) 3_565 3_565 n
C2 H12 H5 89.42840(10) 3_565 3_565 n
C2 H12 H8 166.9481 3_565 2_665 n
C4 H12 C5 33.00250(10) 2_665 3_565 n
C4 H12 C6 37.35670(10) 2_665 1_555 n
C4 H12 H4 95.6521(11) 2_665 3_565 n
C4 H12 H5 145.9553(7) 2_665 3_565 n
C4 H12 H8 57.30440(20) 2_665 2_665 n
C5 H12 C6 31.85000(30) 3_565 1_555 n
C5 H12 H4 120.3733(12) 3_565 3_565 n
C5 H12 H5 124.9416(8) 3_565 3_565 n
C5 H12 H8 80.3424(5) 3_565 2_665 n
C6 H12 H4 91.4023(8) 1_555 3_565 n
C6 H12 H5 147.42070(30) 1_555 3_565 n
C6 H12 H8 94.55370(30) 1_555 2_665 n
H4 H12 H5 114.3131(4) 3_565 3_565 n
H4 H12 H8 93.2263(7) 3_565 2_665 n
H5 H12 H8 103.12950(10) 3_565 2_665 n
C4 H13 C5 41.44770(30) 2_665 3_565 n
C4 H13 N2 76.25910(30) 2_665 2_665 n
C4 H13 C6 40.22400(10) 2_665 1_555 n
C4 H13 H8 37.33860(10) 2_665 2_665 n
C4 H13 H9 124.44930(30) 2_665 2_665 n
C4 H13 H10 109.5219(6) 2_665 3_565 n
C5 H13 N2 83.8873(13) 3_565 2_665 n
C5 H13 C6 42.2985(10) 3_565 1_555 n
C5 H13 H8 76.7448(4) 3_565 2_665 n
C5 H13 H9 120.2880(12) 3_565 2_665 n
C5 H13 H10 73.4854(9) 3_565 3_565 n
N2 H13 C6 43.30810(30) 2_665 1_555 n
N2 H13 H8 89.4140(4) 2_665 2_665 n
N2 H13 H9 155.3162 2_665 2_665 n
N2 H13 H10 129.4501(9) 2_665 3_565 n
C6 H13 H8 71.32500(10) 1_555 2_665 n
C6 H13 H9 161.31239(20) 1_555 2_665 n
C6 H13 H10 109.84250(10) 1_555 3_565 n
H8 H13 H9 100.42790(20) 2_665 2_665 n
H8 H13 H10 126.38460(30) 2_665 3_565 n
H9 H13 H10 60.8565(6) 2_665 3_565 n
C5 H14 N3 40.01980(10) 2_665 3_565 n
C5 H14 C7 26.77100(30) 2_665 1_555 n
C5 H14 C8 82.9670(14) 2_665 3_565 n
C5 H14 H11 39.19990(10) 2_665 2_665 n
C5 H14 H16 135.4588(4) 2_665 3_565 n
N3 H14 C7 26.2098 3_565 1_555 n
N3 H14 C8 67.7944(12) 3_565 3_565 n
N3 H14 H11 72.43550(20) 3_565 2_665 n
N3 H14 H16 166.33611(10) 3_565 3_565 n
C7 H14 C8 58.2255(11) 1_555 3_565 n
C7 H14 H11 47.52060(10) 1_555 2_665 n
C7 H14 H16 141.7943 1_555 3_565 n
C8 H14 H11 73.4079(7) 3_565 2_665 n
C8 H14 H16 100.0510(12) 3_565 3_565 n
H11 H14 H16 98.63960(30) 2_665 3_565 n
C5 H15 C7 27.8490(5) 2_665 1_555 n
C5 H15 C8 78.76600(30) 2_665 3_565 n
C5 H15 C9 152.1381(5) 2_665 2_665 n
C5 H15 H11 42.2435(5) 2_665 2_665 n
C5 H15 H17 107.5609(7) 2_665 3_565 n
C5 H15 H18 157.6380(4) 2_665 2_665 n
C7 H15 C8 53.2403(7) 1_555 3_565 n
C7 H15 C9 138.6559(7) 1_555 2_665 n
C7 H15 H11 39.7717(5) 1_555 2_665 n
C7 H15 H17 106.0307(6) 1_555 3_565 n
C7 H15 H18 170.41679(10) 1_555 2_665 n
C8 H15 C9 106.16420(30) 3_565 2_665 n
C8 H15 H11 53.6664(4) 3_565 2_665 n
C8 H15 H17 74.56840(10) 3_565 3_565 n
C8 H15 H18 117.7155(6) 3_565 2_665 n
C9 H15 H11 158.14030(10) 2_665 2_665 n
C9 H15 H17 100.1111(12) 2_665 3_565 n
C9 H15 H18 42.4958(8) 2_665 2_665 n
H11 H15 H17 68.3582(11) 2_665 3_565 n
H11 H15 H18 134.1258(6) 2_665 2_665 n
H17 H15 H18 66.2668(5) 3_565 2_665 n
C7 H16 C8 38.5587(9) 2_665 1_555 n
C7 H16 H11 31.41460(10) 2_665 3_565 n
C7 H16 H14 25.84370(10) 2_665 2_665 n
C8 H16 H11 57.3771(7) 1_555 3_565 n
C8 H16 H14 51.1141(10) 1_555 2_665 n
H11 H16 H14 53.65000(30) 3_565 2_665 n
C7 H17 C8 42.30660(30) 2_665 1_555 n
C7 H17 H11 34.9461(6) 2_665 3_565 n
C7 H17 H15 47.53000(20) 2_665 2_665 n
C7 H17 H18 131.1272(8) 2_665 3_565 n
C8 H17 H11 55.45530(10) 1_555 3_565 n
C8 H17 H15 69.24320(20) 1_555 2_665 n
C8 H17 H18 124.4238 1_555 3_565 n
H11 H17 H15 80.5631(8) 3_565 2_665 n
H11 H17 H18 163.00481(20) 3_565 3_565 n
H15 H17 H18 83.9107(10) 2_665 3_565 n
C9 H18 H15 81.4517(6) 1_555 3_565 n
C9 H18 H17 104.27950(20) 1_555 2_665 n
H15 H18 H17 29.8225(4) 3_565 2_665 n
C9 H19 C9 149.2868(6) 1_555 2_665 n
C9 H19 C9 93.75310(10) 1_555 3_565 n
C9 H19 C9 124.35000(10) 1_555 -4_667 n
C9 H19 C9 48.8220(7) 1_555 -6_557 n
C9 H19 H19 122.58770(10) 1_555 2_665 n
C9 H19 H19 64.3686 1_555 3_565 n
C9 H19 H19 66.2973(10) 1_555 -4_667 n
C9 H19 H19 141.812 1_555 -5_567 n
C9 H19 H19 89.16220(30) 1_555 -6_557 n
C9 H19 C9 95.76470(10) 2_665 3_565 n
C9 H19 C9 65.8256(8) 2_665 -4_667 n
C9 H19 C9 160.83791(10) 2_665 -6_557 n
C9 H19 H19 71.1675 2_665 2_665 n
C9 H19 H19 129.12750(10) 2_665 3_565 n
C9 H19 H19 143.5282(4) 2_665 -4_667 n
C9 H19 H19 66.7778(6) 2_665 -5_567 n
C9 H19 H19 114.08490(20) 2_665 -6_557 n
C9 H19 C9 133.54111(20) 3_565 -4_667 n
C9 H19 C9 72.01370(30) 3_565 -6_557 n
C9 H19 H19 28.85350(10) 3_565 2_665 n
C9 H19 H19 33.38250(10) 3_565 3_565 n
C9 H19 H19 85.5049(4) 3_565 -4_667 n
C9 H19 H19 60.8768(5) 3_565 -5_567 n
C9 H19 H19 33.1491(7) 3_565 -6_557 n
C9 H19 C9 111.6096(12) -4_667 -6_557 n
C9 H19 H19 107.60570(20) -4_667 2_665 n
C9 H19 H19 140.7439(7) -4_667 3_565 n
C9 H19 H19 87.0104(14) -4_667 -4_667 n
C9 H19 H19 72.7006(7) -4_667 -5_567 n
C9 H19 H19 114.0416(11) -4_667 -6_557 n
C9 H19 H19 92.6754 -6_557 2_665 n
C9 H19 H19 40.66240(30) -6_557 3_565 n
C9 H19 H19 24.97260(10) -6_557 -4_667 n
C9 H19 H19 94.1481(7) -6_557 -5_567 n
C9 H19 H19 48.20250(20) -6_557 -6_557 n
H19 H19 H19 60.0 2_665 3_565 n
H19 H19 H19 96.50410(10) 2_665 -4_667 n
H19 H19 H19 37.0680(6) 2_665 -5_567 n
H19 H19 H19 44.87770(20) 2_665 -6_557 n
H19 H19 H19 60.3061(5) 3_565 -4_667 n
H19 H19 H19 81.46000(10) 3_565 -5_567 n
H19 H19 H19 29.4656(4) 3_565 -6_557 n
H19 H19 H19 82.6259(11) -4_667 -5_567 n
H19 H19 H19 54.03040(30) -4_667 -6_557 n
H19 H19 H19 53.66240(30) -5_567 -6_557 n
C1 H3 C1 38.5609 1_555 -5_556 n
C1 H3 H1 90.9692(7) 1_555 -5_557 n
C1 H3 H2 70.8834(10) 1_555 -5_557 n
C1 H3 H3 44.751 1_555 -5_557 n
C1 H3 H1 53.2753(7) -5_557 -5_557 n
C1 H3 H2 79.8070(15) -5_557 -5_557 n
C1 H3 H3 56.7004(8) -5_557 -5_557 n
H1 H3 H2 108.2554(10) -5_557 -5_557 n
H1 H3 H3 83.3466(14) -5_557 -5_557 n
H2 H3 H3 115.1662(9) -5_557 -5_557 n

loop_
_geom_bond_atom_site_label_1
_geom_bond_atom_site_label_2
_geom_bond_distance
_geom_bond_site_symmetry_2
_geom_bond_publ_flag
Al1 O2 1.732(4) 1_555 n
Al1 O3 1.738(4) 6_665 n
Al1 O5 1.729(4) 4_655 n
Al1 O8 1.722(4) -5_665 n
Al1 Si1 3.097(6) -5_665 n
Al1 Si2 3.116(11) 6_665 n
Al2 O1 1.728(4) 6_665 n
Al2 O4 1.744(4) 6_665 n
Al2 O6 1.736(4) -1_666 n
Al2 O7 1.727(4) 4_555 n
Al2 Si1 3.098(11) 6_665 n
Al2 Si2 3.083(6) -1_666 n
C1 C1 2.054550(30) -4_556 n
C1 C1 0.691670(10) -5_556 n
C1 N1 1.478630(20) 1_555 n
C1 N1 1.447010(20) 2_555 n
C1 N1 1.483290(20) 3_555 n
C1 N1 1.530560(20) -4_556 n
C1 N1 1.567320(20) -5_556 n
C1 N1 1.554640(20) -6_556 n
C1 H1 1.105980(20) 1_555 n
C1 H1 1.776660(30) -5_556 n
C1 H2 1.131660(20) 1_555 n
C1 H2 1.143670(20) -5_556 n
C1 H3 1.104450(20) 1_555 n
C1 H3 0.930300(10) -5_556 n
C2 C3 1.937880(30) 2_665 n
C2 C3 1.367860(20) 3_565 n
C2 C4 1.519630(20) 3_565 n
C2 C5 1.631510(20) 1_555 n
C2 N3 2.138160(30) 2_665 n
C2 N2 1.562720(20) 1_555 n
C2 N2 1.536310(20) 3_565 n
C2 C6 1.098520(10) 2_665 n
C2 C6 2.051070(30) 3_565 n
C2 C7 2.18065(4) 3_565 n
C2 H4 1.123560(20) 1_555 n
C2 H5 1.102720(20) 1_555 n
C2 H6 2.046870(30) 2_665 n
C2 H7 1.278620(20) 3_565 n
C2 H8 1.477820(20) 3_565 n
C2 H12 0.488650(10) 2_665 n
C2 H13 1.990450(30) 2_665 n
C3 C2 1.367860(20) 2_665 n
C3 C2 1.937880(30) 3_565 n
C3 C3 1.269430(20) 2_665 n
C3 C3 1.269430(20) 3_565 n
C3 C4 2.211660(30) 2_665 n
C3 N2 1.481300(20) 1_555 n
C3 N2 0.733000(10) 2_665 n
C3 N2 1.896990(30) 3_565 n
C3 C6 1.626490(20) 1_555 n
C3 C6 1.784940(20) 3_565 n
C3 H4 1.681020(30) 2_665 n
C3 H4 1.838590(30) 3_565 n
C3 H6 1.124130(20) 1_555 n
C3 H6 1.635690(20) 2_665 n
C3 H6 1.154130(20) 3_565 n
C3 H7 1.104130(20) 1_555 n
C3 H12 1.830770(20) 3_565 n
C4 C2 1.519630(20) 2_665 n
C4 C3 2.211660(30) 3_565 n
C4 C5 0.822830(10) 2_665 n
C4 N3 1.933350(30) 3_565 n
C4 N2 1.528760(20) 1_555 n
C4 C6 0.771210(10) 3_565 n
C4 C7 1.630070(20) 1_555 n
C4 H4 1.763210(30) 2_665 n
C4 H8 1.105760(20) 1_555 n
C4 H9 1.104470(20) 1_555 n
C4 H10 0.758870(10) 2_665 n
C4 H11 1.554210(30) 2_665 n
C4 H12 1.258490(20) 3_565 n
C4 H13 0.554980(10) 3_565 n
C5 C2 1.631510(20) 1_555 n
C5 C4 0.822830(10) 3_565 n
C5 N3 1.542240(20) 1_555 n
C5 N3 1.135150(20) 2_665 n
C5 N3 1.860500(30) 3_565 n
C5 N2 1.839940(30) 3_565 n
C5 C6 0.816110(20) 2_665 n
C5 C7 2.183600(30) 2_665 n
C5 C7 0.854710(10) 3_565 n
C5 C8 1.800590(30) 2_665 n
C5 H8 1.664820(20) 3_565 n
C5 H9 1.615230(30) 3_565 n
C5 H10 1.105350(20) 1_555 n
C5 H11 1.123610(20) 1_555 n
C5 H12 1.510610(20) 2_665 n
C5 H13 1.152270(20) 2_665 n
C5 H14 1.683090(20) 3_565 n
C5 H15 1.668760(30) 3_565 n
C5 H17 1.98236(4) 2_665 n
N1 C1 1.478630(20) 1_555 n
N1 C1 1.483290(20) 2_555 n
N1 C1 1.447010(20) 3_555 n
N1 C1 1.530560(20) -4_556 n
N1 C1 1.567320(20) -5_556 n
N1 C1 1.554640(20) -6_556 n
N1 N1 0.04111 2_555 n
N1 N1 0.04111 3_555 n
N1 N1 1.082170(20) -4_556 n
N1 N1 1.081970(20) -5_556 n
N1 N1 1.081310(20) -6_556 n
N1 H2 1.547230(20) -4_556 n
N1 H2 1.585990(20) -5_556 n
N1 H2 1.572010(20) -6_556 n
N3 C2 2.138160(30) 3_565 n
N3 C4 1.933350(30) 2_665 n
N3 C5 1.542240(20) 1_555 n
N3 C5 1.860500(30) 2_665 n
N3 C5 1.135150(20) 3_565 n
N3 N3 0.773500(10) 2_665 n
N3 N3 0.773500(10) 3_565 n
N3 C6 1.565710(20) 1_555 n
N3 C6 1.856660(20) 2_665 n
N3 C6 2.108580(30) 3_565 n
N3 C7 1.545980(20) 1_555 n
N3 C7 0.803410(10) 2_665 n
N3 C7 1.383920(20) 3_565 n
N3 C8 1.532770(20) 1_555 n
N3 C8 2.060110(30) 2_665 n
N3 C8 2.056930(30) 3_565 n
N3 H11 1.619040(20) 3_565 n
N3 H14 1.631240(20) 2_665 n
N3 H15 1.664160(20) 2_665 n
N3 H15 1.843770(20) 3_565 n
N2 C2 1.562720(20) 1_555 n
N2 C2 1.536310(20) 2_665 n
N2 C3 1.481300(20) 1_555 n
N2 C3 1.896990(30) 2_665 n
N2 C3 0.733000(10) 3_565 n
N2 C4 1.528760(20) 1_555 n
N2 C5 1.839940(30) 2_665 n
N2 N2 2.090810(30) 2_665 n
N2 N2 2.090810(30) 3_565 n
N2 C6 2.092200(30) 2_665 n
N2 C6 1.072100(20) 3_565 n
N2 H4 1.372190(20) 2_665 n
N2 H6 1.845070(20) 2_665 n
N2 H6 1.450410(20) 3_565 n
N2 H7 1.259190(20) 3_565 n
N2 H10 1.815810(30) 2_665 n
N2 H12 2.048950(30) 2_665 n
N2 H12 1.689260(20) 3_565 n
N2 H13 1.562380(20) 3_565 n
O1 Al2 1.728(4) 6_564 n
O1 P1 1.526(4) 1_555 n
O1 Si1 1.526(4) 1_555 n
O2 Al1 1.732(4) 1_555 n
O2 P2 1.540(4) 6_665 n
O2 Si2 1.540(4) 6_665 n
O3 Al1 1.738(4) 6_564 n
O3 P1 1.523(4) 1_555 n
O3 Si1 1.523(4) 1_555 n
O4 Al2 1.744(4) 6_564 n
O4 P2 1.538(4) 1_555 n
O4 Si2 1.538(4) 1_555 n
O5 Al1 1.729(4) 4_544 n
O5 P1 1.518(4) 1_655 n
O5 Si1 1.518(4) 1_655 n
O6 Al2 1.736(4) -1_666 n
O6 P2 1.547(4) 1_555 n
O6 Si2 1.547(4) 1_555 n
O7 Al2 1.727(4) 4_554 n
O7 P2 1.519(4) 1_555 n
O7 Si2 1.519(4) 1_555 n
O8 Al1 1.722(4) -5_455 n
O8 P1 1.523(4) 1_555 n
O8 Si1 1.523(4) 1_555 n
P1 O1 1.526(4) 1_555 n
P1 O3 1.523(4) 1_555 n
P1 O5 1.518(4) 1_455 n
P1 O8 1.523(4) 1_555 n
P2 O2 1.540(4) 6_564 n
P2 O4 1.538(4) 1_555 n
P2 O6 1.547(4) 1_555 n
P2 O7 1.519(4) 1_555 n
Si1 Al1 3.097(6) -5_455 n
Si1 Al2 3.098(11) 6_564 n
Si1 O1 1.526(4) 1_555 n
Si1 O3 1.523(4) 1_555 n
Si1 O5 1.518(4) 1_455 n
Si1 O8 1.523(4) 1_555 n
Si2 Al1 3.116(11) 6_564 n
Si2 Al2 3.083(6) -1_666 n
Si2 O2 1.540(4) 6_564 n
Si2 O4 1.538(4) 1_555 n
Si2 O6 1.547(4) 1_555 n
Si2 O7 1.519(4) 1_555 n
H1 C1 1.105980(20) 1_555 n
H1 C1 1.776660(30) -5_556 n
H1 H1 1.956260(30) -4_556 n
H1 H2 1.813160(30) 1_555 n
H1 H2 1.759270(30) -5_556 n
H1 H3 1.775000(30) 1_555 n
H1 H3 1.373110(20) -5_556 n
H2 C1 1.131660(20) 1_555 n
H2 C1 1.143670(20) -5_556 n
H2 N1 1.547230(20) -4_556 n
H2 N1 1.585990(20) -5_556 n
H2 N1 1.572010(20) -6_556 n
H2 H1 1.813160(30) 1_555 n
H2 H1 1.759270(30) -5_556 n
H2 H3 1.810950(30) 1_555 n
H2 H3 0.829680(10) -5_556 n
C6 C2 2.051070(30) 2_665 n
C6 C2 1.098520(10) 3_565 n
C6 C3 1.626490(20) 1_555 n
C6 C3 1.784940(20) 2_665 n
C6 C4 0.771210(10) 2_665 n
C6 C5 0.816110(20) 3_565 n
C6 N3 1.565710(20) 1_555 n
C6 N3 2.108580(30) 2_665 n
C6 N3 1.856660(20) 3_565 n
C6 N2 1.072100(20) 2_665 n
C6 N2 2.092200(30) 3_565 n
C6 C6 2.23328(4) 2_665 n
C6 C6 2.23328(4) 3_565 n
C6 C7 1.597560(30) 2_665 n
C6 H4 1.592770(20) 3_565 n
C6 H5 2.017540(30) 3_565 n
C6 H8 1.548890(20) 2_665 n
C6 H9 1.775290(30) 2_665 n
C6 H10 1.277120(20) 3_565 n
C6 H11 1.845070(30) 3_565 n
C6 H12 1.108230(20) 1_555 n
C6 H13 1.106610(20) 1_555 n
C7 C2 2.18065(4) 2_665 n
C7 C4 1.630070(20) 1_555 n
C7 C5 0.854710(10) 2_665 n
C7 C5 2.183600(30) 3_565 n
C7 N3 1.545980(20) 1_555 n
C7 N3 1.383920(20) 2_665 n
C7 N3 0.803410(10) 3_565 n
C7 C6 1.597560(30) 3_565 n
C7 C7 2.019740(30) 2_665 n
C7 C7 2.019740(30) 3_565 n
C7 C8 2.226430(30) 2_665 n
C7 C8 0.986980(20) 3_565 n
C7 H10 1.785870(20) 2_665 n
C7 H11 0.839920(10) 2_665 n
C7 H12 2.09073(4) 3_565 n
C7 H13 1.931010(30) 3_565 n
C7 H14 1.107980(20) 1_555 n
C7 H15 1.125020(20) 1_555 n
C7 H15 2.082580(30) 2_665 n
C7 H16 1.572010(20) 3_565 n
C7 H17 1.465870(20) 3_565 n
C8 C5 1.800590(30) 3_565 n
C8 N3 1.532770(20) 1_555 n
C8 N3 2.056930(30) 2_665 n
C8 N3 2.060110(30) 3_565 n
C8 C7 0.986980(20) 2_665 n
C8 C7 2.226430(30) 3_565 n
C8 C9 1.578840(20) 1_555 n
C8 C9 2.178470(30) 3_565 n
C8 C9 2.22147(5) -6_556 n
C8 H11 1.089430(10) 3_565 n
C8 H14 0.878240(10) 2_665 n
C8 H15 1.075470(20) 2_665 n
C8 H15 1.761810(30) 3_565 n
C8 H16 1.110950(20) 1_555 n
C8 H17 1.108660(20) 1_555 n
C8 H18 2.087710(30) 3_565 n
C8 H19 1.858340(30) 3_565 n
C9 C8 1.578840(20) 1_555 n
C9 C8 2.178470(30) 2_665 n
C9 C8 2.22147(5) -6_556 n
C9 C9 2.068560(30) 2_665 n
C9 C9 2.068560(30) 3_565 n
C9 C9 1.862890(20) -4_666 n
C9 C9 1.116450(20) -6_556 n
C9 H15 1.618590(20) 3_565 n
C9 H17 1.861970(20) 2_665 n
C9 H18 1.105700(20) 1_555 n
C9 H18 2.093710(30) -4_666 n
C9 H18 2.046760(30) -6_556 n
C9 H19 1.098590(20) 1_555 n
C9 H19 1.682290(30) 2_665 n
C9 H19 1.046510(20) 3_565 n
C9 H19 1.007290(10) -4_666 n
C9 H19 1.715800(20) -5_566 n
C9 H19 1.473470(20) -6_556 n
H4 C2 1.123560(20) 1_555 n
H4 C3 1.838590(30) 2_665 n
H4 C3 1.681020(30) 3_565 n
H4 C4 1.763210(30) 3_565 n
H4 N2 1.372190(20) 3_565 n
H4 C6 1.592770(20) 2_665 n
H4 H5 1.774530(20) 1_555 n
H4 H6 1.623370(20) 2_665 n
H4 H7 1.446670(20) 3_565 n
H4 H8 1.539140(20) 3_565 n
H4 H12 1.117200(20) 2_665 n
H5 C2 1.102720(20) 1_555 n
H5 C6 2.017540(30) 2_665 n
H5 H4 1.774530(20) 1_555 n
H5 H7 1.662970(20) 3_565 n
H5 H8 1.559650(20) 3_565 n
H5 H12 0.993420(20) 2_665 n
H6 C2 2.046870(30) 3_565 n
H6 C3 1.124130(20) 1_555 n
H6 C3 1.154130(20) 2_665 n
H6 C3 1.635690(20) 3_565 n
H6 N2 1.450410(20) 2_665 n
H6 N2 1.845070(20) 3_565 n
H6 H4 1.623370(20) 3_565 n
H6 H6 1.086230(20) 2_665 n
H6 H6 1.086230(20) 3_565 n
H6 H7 1.764290(30) 1_555 n
H6 H7 1.617190(20) 2_665 n
H7 C2 1.278620(20) 2_665 n
H7 C3 1.104130(20) 1_555 n
H7 N2 1.259190(20) 2_665 n
H7 H4 1.446670(20) 2_665 n
H7 H5 1.662970(20) 2_665 n
H7 H6 1.764290(30) 1_555 n
H7 H6 1.617190(20) 3_565 n
H7 H12 1.644810(20) 3_565 n
H8 C2 1.477820(20) 2_665 n
H8 C4 1.105760(20) 1_555 n
H8 C5 1.664820(20) 2_665 n
H8 C6 1.548890(20) 3_565 n
H8 H4 1.539140(20) 2_665 n
H8 H5 1.559650(20) 2_665 n
H8 H9 1.756540(30) 1_555 n
H8 H10 1.735620(30) 2_665 n
H8 H11 1.839140(30) 2_665 n
H8 H12 0.997670(10) 3_565 n
H8 H13 1.494530(20) 3_565 n
H9 C4 1.104470(20) 1_555 n
H9 C5 1.615230(30) 2_665 n
H9 C6 1.775290(30) 3_565 n
H9 H8 1.756540(30) 1_555 n
H9 H10 0.604370(10) 2_665 n
H9 H13 0.691250(10) 3_565 n
H10 C4 0.758870(10) 3_565 n
H10 C5 1.105350(20) 1_555 n
H10 N2 1.815810(30) 3_565 n
H10 C6 1.277120(20) 2_665 n
H10 C7 1.785870(20) 3_565 n
H10 H8 1.735620(30) 3_565 n
H10 H9 0.604370(10) 3_565 n
H10 H11 1.775140(20) 1_555 n
H10 H13 0.364330(10) 2_665 n
H11 C4 1.554210(30) 3_565 n
H11 C5 1.123610(20) 1_555 n
H11 N3 1.619040(20) 2_665 n
H11 C6 1.845070(30) 2_665 n
H11 C7 0.839920(10) 3_565 n
H11 C8 1.089430(10) 2_665 n
H11 H8 1.839140(30) 3_565 n
H11 H10 1.775140(20) 1_555 n
H11 H13 1.891620(30) 2_665 n
H11 H14 0.942490(10) 3_565 n
H11 H15 1.297700(20) 3_565 n
H11 H16 1.156920(20) 2_665 n
H11 H17 1.222770(20) 2_665 n
H12 C2 0.488650(10) 3_565 n
H12 C3 1.830770(20) 2_665 n
H12 C4 1.258490(20) 2_665 n
H12 C5 1.510610(20) 3_565 n
H12 N2 1.689260(20) 2_665 n
H12 N2 2.048950(30) 3_565 n
H12 C6 1.108230(20) 1_555 n
H12 C7 2.09073(4) 2_665 n
H12 H4 1.117200(20) 3_565 n
H12 H5 0.993420(20) 3_565 n
H12 H7 1.644810(20) 2_665 n
H12 H8 0.997670(10) 2_665 n
H12 H13 1.761020(30) 1_555 n
H13 C2 1.990450(30) 3_565 n
H13 C4 0.554980(10) 2_665 n
H13 C5 1.152270(20) 3_565 n
H13 N2 1.562380(20) 2_665 n
H13 C6 1.106610(20) 1_555 n
H13 C7 1.931010(30) 2_665 n
H13 H8 1.494530(20) 2_665 n
H13 H9 0.691250(10) 2_665 n
H13 H10 0.364330(10) 3_565 n
H13 H11 1.891620(30) 3_565 n
H13 H12 1.761020(30) 1_555 n
H14 C5 1.683090(20) 2_665 n
H14 N3 1.631240(20) 3_565 n
H14 C7 1.107980(20) 1_555 n
H14 C8 0.878240(10) 3_565 n
H14 H11 0.942490(10) 2_665 n
H14 H15 1.763230(30) 1_555 n
H14 H15 1.936580(30) 2_665 n
H14 H16 0.544150(10) 3_565 n
H14 H17 1.705560(20) 3_565 n
H15 C5 1.668760(30) 2_665 n
H15 N3 1.843770(20) 2_665 n
H15 N3 1.664160(20) 3_565 n
H15 C7 1.125020(20) 1_555 n
H15 C7 2.082580(30) 3_565 n
H15 C8 1.761810(30) 2_665 n
H15 C8 1.075470(20) 3_565 n
H15 C9 1.618590(20) 2_665 n
H15 H11 1.297700(20) 2_665 n
H15 H14 1.763230(30) 1_555 n
H15 H14 1.936580(30) 3_565 n
H15 H17 0.679080(10) 3_565 n
H15 H18 1.357790(20) 2_665 n
H15 H19 1.904580(30) 2_665 n
H16 C7 1.572010(20) 2_665 n
H16 C8 1.110950(20) 1_555 n
H16 H11 1.156920(20) 3_565 n
H16 H14 0.544150(10) 2_665 n
H16 H17 1.750160(30) 1_555 n
H17 C5 1.98236(4) 3_565 n
H17 C7 1.465870(20) 2_665 n
H17 C8 1.108660(20) 1_555 n
H17 C9 1.861970(20) 3_565 n
H17 H11 1.222770(20) 3_565 n
H17 H14 1.705560(20) 2_665 n
H17 H15 0.679080(10) 2_665 n
H17 H16 1.750160(30) 1_555 n
H17 H18 1.250010(20) 3_565 n
H18 C8 2.087710(30) 2_665 n
H18 C9 1.105700(20) 1_555 n
H18 C9 2.093710(30) -4_666 n
H18 C9 2.046760(30) -6_556 n
H18 H15 1.357790(20) 3_565 n
H18 H17 1.250010(20) 2_665 n
H18 H18 1.768610(20) -4_666 n
H18 H19 1.750000(30) 1_555 n
H18 H19 1.768720(20) -4_666 n
H19 C8 1.858340(30) 2_665 n
H19 C9 1.098590(20) 1_555 n
H19 C9 1.046510(20) 2_665 n
H19 C9 1.682290(30) 3_565 n
H19 C9 1.007290(10) -4_666 n
H19 C9 1.715810(20) -5_566 n
H19 C9 1.473470(20) -6_556 n
H19 H15 1.904580(30) 3_565 n
H19 H18 1.750000(30) 1_555 n
H19 H18 1.768720(20) -4_666 n
H19 H19 0.813050(10) 2_665 n
H19 H19 0.813050(10) 3_565 n
H19 H19 0.494160(10) -4_666 n
H19 H19 0.712170(10) -5_566 n
H19 H19 0.998130(10) -6_556 n
H3 C1 1.104450(20) 1_555 n
H3 C1 0.930300(10) -5_556 n
H3 H1 1.775000(30) 1_555 n
H3 H1 1.373110(20) -5_556 n
H3 H2 1.810950(30) 1_555 n
H3 H2 0.829680(10) -5_556 n
H3 H3 1.295100(20) -5_556 n
